data_4026443
loop_
_publ_author_name
'Yohei Haketa'
'Shohei Sakamoto'
'Kengo Chigusa'
'Takashi Nakanishi'
'Hiromitsu Maeda'

_publ_section_title
;
 Synthesis, Crystal Structures, and Supramolecular Assemblies of
 Pyrrole-Based Anion Receptors Bearing Modified Pyrrole \b-Substituents
;
_journal_name_full 'Journal of Organic Chemistry'
_journal_page_first 5177
_journal_page_last 5184
_journal_paper_doi 10.1021/jo2008687
_journal_volume 76
_journal_year 2011
_chemical_formula_sum 'C40 H53 B Cl2 F2 N3 O2.26'
_chemical_formula_weight 731.75
_chemical_name_systematic
; 
 ? 
;
_space_group_IT_number 4
_symmetry_cell_setting monoclinic
_symmetry_Int_Tables_number 4
_symmetry_space_group_name_Hall 'P 2yb'
_symmetry_space_group_name_H-M 'P 1 21 1'
_atom_sites_solution_hydrogens geom
_atom_sites_solution_primary direct
_atom_sites_solution_secondary difmap
_audit_creation_method SHELXL-97
_cell_angle_alpha 90.00
_cell_angle_beta 113.294(5)
_cell_angle_gamma 90.00
_cell_formula_units_Z 8
_cell_length_a 16.897(3)
_cell_length_b 23.457(2)
_cell_length_c 21.571(2)
_cell_measurement_temperature 123(2)
_cell_volume 7852.8(17)
_computing_structure_refinement 'SHELXL-97 (Sheldrick, 1997)'
_computing_structure_solution 'SHELXS-97 (Sheldrick, 1990)'
_diffrn_ambient_temperature 123(2)
_diffrn_detector_area_resol_mean 10
_diffrn_measured_fraction_theta_full 0.996
_diffrn_measured_fraction_theta_max 0.996
_diffrn_measurement_device_type 'Rigaku RAXIS-RAPID'
_diffrn_radiation_monochromator graphite
_diffrn_radiation_source 'fine-focus sealed tube'
_diffrn_radiation_type MoK?
_diffrn_radiation_wavelength 0.71075
_diffrn_reflns_av_R_equivalents 0.0612
_diffrn_reflns_av_sigmaI/netI 0.0669
_diffrn_reflns_limit_h_max 21
_diffrn_reflns_limit_h_min -21
_diffrn_reflns_limit_k_max 28
_diffrn_reflns_limit_k_min -30
_diffrn_reflns_limit_l_max 28
_diffrn_reflns_limit_l_min -27
_diffrn_reflns_number 117426
_diffrn_reflns_theta_full 27.48
_diffrn_reflns_theta_max 27.48
_diffrn_reflns_theta_min 3.08
_exptl_absorpt_coefficient_mu 0.213
_exptl_absorpt_correction_T_max 0.9586
_exptl_absorpt_correction_T_min 0.9196
_exptl_absorpt_correction_type none
_exptl_crystal_colour orange
_exptl_crystal_density_diffrn 1.238
_exptl_crystal_description prism
_exptl_crystal_F_000 3113
_exptl_crystal_size_max 0.40
_exptl_crystal_size_mid 0.30
_exptl_crystal_size_min 0.20
_refine_diff_density_max 0.850
_refine_diff_density_min -0.567
_refine_diff_density_rms 0.055
_refine_ls_abs_structure_details 'Flack H D (1983), Acta Cryst. A39, 876-881'
_refine_ls_abs_structure_Flack -0.02(3)
_refine_ls_extinction_method none
_refine_ls_goodness_of_fit_ref 1.041
_refine_ls_hydrogen_treatment constr
_refine_ls_matrix_type fullcycle
_refine_ls_number_parameters 1843
_refine_ls_number_reflns 34687
_refine_ls_number_restraints 1
_refine_ls_restrained_S_all 1.041
_refine_ls_R_factor_all 0.0851
_refine_ls_R_factor_gt 0.0597
_refine_ls_shift/su_max 0.037
_refine_ls_shift/su_mean 0.001
_refine_ls_structure_factor_coef Fsqd
_refine_ls_weighting_details 'calc w=1/[?^2^(Fo^2^)+(0.0817P)^2^+1.1909P] where P=(Fo^2^+2Fc^2^)/3'
_refine_ls_weighting_scheme calc
_refine_ls_wR_factor_gt 0.1451
_refine_ls_wR_factor_ref 0.1573
_reflns_number_gt 25552
_reflns_number_total 34687
_reflns_threshold_expression >2sigma(I)
_cod_data_source_file jo2008687_si_002_3.cif
_cod_data_source_block 90105mae
_cod_original_cell_volume 7852.6(16)
_cod_database_code 4026443

loop_
_symmetry_equiv_pos_as_xyz
'x, y, z'
'-x, y+1/2, -z'

loop_
_atom_site_label
_atom_site_type_symbol
_atom_site_fract_x
_atom_site_fract_y
_atom_site_fract_z
_atom_site_U_iso_or_equiv
_atom_site_adp_type
_atom_site_occupancy
_atom_site_symmetry_multiplicity
_atom_site_calc_flag
_atom_site_refinement_flags
C1 C 0.8621(2) 0.97166(14) 0.8689(2) 0.048 Uani 1 1 d .
H1 H 0.9143 0.9624 0.9057 0.058 Uiso 1 1 calc R
C2 C 0.8251(3) 1.02504(17) 0.8663(3) 0.061 Uani 1 1 d .
H2 H 0.8519 1.0519 0.9014 0.073 Uiso 1 1 calc R
C3 C 0.7497(3) 1.03905(18) 0.8131(3) 0.077 Uani 1 1 d .
H3 H 0.7242 1.0754 0.8113 0.093 Uiso 1 1 calc R
C4 C 0.7116(3) 0.99993(18) 0.7622(3) 0.071 Uani 1 1 d .
H4 H 0.6603 1.0098 0.7248 0.086 Uiso 1 1 calc R
C5 C 0.7469(3) 0.94705(18) 0.7652(2) 0.060 Uani 1 1 d .
H5 H 0.7185 0.9202 0.7305 0.072 Uiso 1 1 calc R
C6 C 0.8237(2) 0.93155(15) 0.8182(2) 0.049 Uani 1 1 d .
C7 C 0.8610(2) 0.87451(14) 0.82225(19) 0.046 Uani 1 1 d .
C8 C 0.8542(3) 0.83476(16) 0.7728(2) 0.051 Uani 1 1 d .
C9 C 0.8040(3) 0.8391(2) 0.6983(2) 0.065 Uani 1 1 d .
H6 H 0.7987 0.8793 0.6847 0.097 Uiso 1 1 calc R
H7 H 0.7465 0.8228 0.6866 0.097 Uiso 1 1 calc R
H8 H 0.8340 0.8181 0.6748 0.097 Uiso 1 1 calc R
C10 C 0.9036(3) 0.78663(15) 0.8049(2) 0.050 Uani 1 1 d .
C11 C 0.9127(3) 0.73393(17) 0.7709(2) 0.064 Uani 1 1 d .
H9 H 0.9055 0.7428 0.7245 0.095 Uiso 1 1 calc R
H10 H 0.8686 0.7064 0.7700 0.095 Uiso 1 1 calc R
H11 H 0.9700 0.7176 0.7955 0.095 Uiso 1 1 calc R
C12 C 0.9401(2) 0.79813(14) 0.87480(19) 0.045 Uani 1 1 d .
N1 N 0.91355(19) 0.85214(11) 0.88342(15) 0.042 Uani 1 1 d .
H12 H 0.9282 0.8696 0.9225 0.050 Uiso 1 1 calc R
C13 C 0.9893(2) 0.76311(13) 0.93084(19) 0.043 Uani 1 1 d .
O1 O 0.9984(2) 0.70924(10) 0.91583(15) 0.058 Uani 1 1 d .
C14 C 1.0186(2) 0.78073(14) 0.9971(2) 0.046 Uani 1 1 d .
H13 H 1.0168 0.8201 1.0070 0.055 Uiso 1 1 calc R
C15 C 1.0501(2) 0.74219(13) 1.04901(19) 0.042 Uani 1 1 d .
O2 O 1.06341(18) 0.68900(10) 1.03719(14) 0.053 Uani 1 1 d .
C16 C 1.0637(2) 0.75518(13) 1.11752(19) 0.042 Uani 1 1 d .
C17 C 1.0945(2) 0.72140(14) 1.1752(2) 0.047 Uani 1 1 d .
C18 C 1.1330(2) 0.66250(16) 1.1818(2) 0.057 Uani 1 1 d .
H14 H 1.0876 0.6339 1.1729 0.085 Uiso 1 1 calc R
H15 H 1.1769 0.6574 1.2276 0.085 Uiso 1 1 calc R
H16 H 1.1597 0.6580 1.1491 0.085 Uiso 1 1 calc R
C19 C 1.0848(2) 0.75262(15) 1.22719(19) 0.047 Uani 1 1 d .
C20 C 1.1130(3) 0.73236(19) 1.2986(2) 0.061 Uani 1 1 d .
H17 H 1.1612 0.7057 1.3089 0.091 Uiso 1 1 calc R
H18 H 1.0648 0.7130 1.3042 0.091 Uiso 1 1 calc R
H19 H 1.1313 0.7650 1.3293 0.091 Uiso 1 1 calc R
N2 N 1.03723(17) 0.80623(11) 1.13455(15) 0.042 Uani 1 1 d .
H20 H 1.0160 0.8351 1.1069 0.050 Uiso 1 1 calc R
C21 C 1.0489(2) 0.80511(15) 1.20078(19) 0.045 Uani 1 1 d .
C22 C 1.0228(2) 0.85325(15) 1.23218(19) 0.046 Uani 1 1 d .
C23 C 1.0126(2) 0.90757(15) 1.20483(19) 0.047 Uani 1 1 d .
H21 H 1.0220 0.9138 1.1648 0.057 Uiso 1 1 calc R
C24 C 0.9889(2) 0.95278(16) 1.2348(2) 0.052 Uani 1 1 d .
H22 H 0.9827 0.9898 1.2155 0.063 Uiso 1 1 calc R
C25 C 0.9741(2) 0.94441(17) 1.2926(2) 0.055 Uani 1 1 d .
H23 H 0.9580 0.9756 1.3132 0.066 Uiso 1 1 calc R
C26 C 0.9828(2) 0.89046(18) 1.3204(2) 0.056 Uani 1 1 d .
H24 H 0.9726 0.8844 1.3602 0.067 Uiso 1 1 calc R
C27 C 1.0064(2) 0.84568(17) 1.2901(2) 0.053 Uani 1 1 d .
H25 H 1.0116 0.8086 1.3091 0.063 Uiso 1 1 calc R
B1 B 1.0569(3) 0.67157(17) 0.9692(3) 0.051 Uani 1 1 d .
F1 F 1.13863(16) 0.67332(11) 0.96822(15) 0.075 Uani 1 1 d .
F2 F 1.02366(15) 0.61798(9) 0.95656(13) 0.061 Uani 1 1 d .
C28 C 0.0220(2) 0.46191(16) 0.3708(2) 0.051 Uani 1 1 d .
H26 H 0.0222 0.4304 0.3986 0.062 Uiso 1 1 calc R
C29 C 0.0504(3) 0.45517(19) 0.3190(2) 0.061 Uani 1 1 d .
H27 H 0.0691 0.4189 0.3106 0.074 Uiso 1 1 calc R
C30 C 0.0514(3) 0.50105(19) 0.2799(2) 0.059 Uani 1 1 d .
H28 H 0.0726 0.4966 0.2454 0.071 Uiso 1 1 calc R
C31 C 0.0220(2) 0.55339(18) 0.29020(19) 0.051 Uani 1 1 d .
H29 H 0.0219 0.5846 0.2621 0.061 Uiso 1 1 calc R
C32 C -0.0077(2) 0.56105(14) 0.34160(16) 0.039 Uani 1 1 d .
C33 C -0.0064(2) 0.51441(14) 0.38175(17) 0.041 Uani 1 1 d .
H30 H -0.0255 0.5189 0.4174 0.049 Uiso 1 1 calc R
C34 C -0.0400(2) 0.61710(13) 0.35211(16) 0.036 Uani 1 1 d .
N3 N -0.02874(17) 0.63491(11) 0.41455(13) 0.036 Uani 1 1 d .
H31 H -0.0003 0.6161 0.4521 0.043 Uiso 1 1 calc R
C35 C -0.0876(2) 0.65844(14) 0.30539(17) 0.039 Uani 1 1 d .
C36 C -0.1156(2) 0.65726(17) 0.23073(18) 0.048 Uani 1 1 d .
H32 H -0.1248 0.6177 0.2149 0.072 Uiso 1 1 calc R
H33 H -0.0710 0.6747 0.2185 0.072 Uiso 1 1 calc R
H34 H -0.1695 0.6787 0.2096 0.072 Uiso 1 1 calc R
C37 C -0.1062(2) 0.70207(14) 0.34294(17) 0.039 Uani 1 1 d .
C38 C -0.1553(2) 0.75604(15) 0.31371(19) 0.046 Uani 1 1 d .
H35 H -0.1261 0.7885 0.3422 0.070 Uiso 1 1 calc R
H36 H -0.2139 0.7529 0.3120 0.070 Uiso 1 1 calc R
H37 H -0.1576 0.7618 0.2680 0.070 Uiso 1 1 calc R
C39 C -0.0684(2) 0.68674(13) 0.41067(16) 0.036 Uani 1 1 d .
C40 C -0.0585(2) 0.71861(14) 0.46996(17) 0.039 Uani 1 1 d .
O3 O -0.11016(15) 0.76280(9) 0.46200(12) 0.042 Uani 1 1 d .
C41 C 0.0024(2) 0.70470(14) 0.53268(17) 0.039 Uani 1 1 d .
H38 H 0.0404 0.6737 0.5372 0.047 Uiso 1 1 calc R
O4 O -0.04306(16) 0.77917(9) 0.58425(12) 0.045 Uani 1 1 d .
C42 C 0.0088(2) 0.73564(13) 0.58946(17) 0.038 Uani 1 1 d .
C43 C 0.0698(2) 0.72239(13) 0.65581(16) 0.037 Uani 1 1 d .
C44 C 0.0961(2) 0.75474(14) 0.71505(18) 0.043 Uani 1 1 d .
C45 C 0.0657(3) 0.81342(15) 0.7226(2) 0.051 Uani 1 1 d .
H39 H 0.0092 0.8109 0.7251 0.077 Uiso 1 1 calc R
H40 H 0.0612 0.8368 0.6837 0.077 Uiso 1 1 calc R
H41 H 0.1070 0.8309 0.7640 0.077 Uiso 1 1 calc R
C46 C 0.1603(2) 0.72385(14) 0.76569(17) 0.040 Uani 1 1 d .
C47 C 0.2024(3) 0.74080(16) 0.83785(19) 0.053 Uani 1 1 d .
H42 H 0.2571 0.7600 0.8458 0.079 Uiso 1 1 calc R
H43 H 0.2132 0.7068 0.8664 0.079 Uiso 1 1 calc R
H44 H 0.1644 0.7668 0.8489 0.079 Uiso 1 1 calc R
C48 C 0.1737(2) 0.67310(14) 0.73651(16) 0.037 Uani 1 1 d .
N4 N 0.11869(17) 0.67366(11) 0.66974(13) 0.036 Uani 1 1 d .
H45 H 0.1152 0.6468 0.6403 0.043 Uiso 1 1 calc R
C49 C 0.2313(2) 0.62547(14) 0.76559(16) 0.038 Uani 1 1 d .
C50 C 0.2147(2) 0.57065(15) 0.73642(16) 0.040 Uani 1 1 d .
H46 H 0.1640 0.5644 0.6970 0.048 Uiso 1 1 calc R
C51 C 0.2706(2) 0.52571(15) 0.76404(17) 0.044 Uani 1 1 d .
H47 H 0.2584 0.4893 0.7431 0.053 Uiso 1 1 calc R
C52 C 0.3444(2) 0.53350(16) 0.82202(19) 0.048 Uani 1 1 d .
H48 H 0.3829 0.5027 0.8411 0.058 Uiso 1 1 calc R
C53 C 0.3610(2) 0.58725(16) 0.85198(19) 0.048 Uani 1 1 d .
H49 H 0.4108 0.5930 0.8922 0.057 Uiso 1 1 calc R
C54 C 0.3062(2) 0.63186(15) 0.82390(18) 0.043 Uani 1 1 d .
H50 H 0.3196 0.6683 0.8448 0.052 Uiso 1 1 calc R
B2 B -0.0884(3) 0.80544(15) 0.5169(2) 0.041 Uani 1 1 d .
F3 F -0.16309(13) 0.82966(9) 0.51528(11) 0.053 Uani 1 1 d .
F4 F -0.03423(13) 0.84598(8) 0.50781(11) 0.050 Uani 1 1 d .
C55 C 0.2748(3) -0.08649(19) 0.7881(2) 0.056 Uani 1 1 d .
H51 H 0.2477 -0.1187 0.7614 0.068 Uiso 1 1 calc R
C56 C 0.2354(3) -0.0338(2) 0.7733(2) 0.068 Uani 1 1 d .
H52 H 0.1816 -0.0299 0.7360 0.081 Uiso 1 1 calc R
C57 C 0.2732(3) 0.0132(2) 0.8122(3) 0.074 Uani 1 1 d .
H53 H 0.2457 0.0493 0.8014 0.089 Uiso 1 1 calc R
C58 C 0.3510(3) 0.00780(17) 0.8667(2) 0.061 Uani 1 1 d .
H54 H 0.3771 0.0401 0.8935 0.074 Uiso 1 1 calc R
C59 C 0.3911(3) -0.04525(14) 0.8822(2) 0.048 Uani 1 1 d .
H55 H 0.4438 -0.0492 0.9205 0.057 Uiso 1 1 calc R
C60 C 0.3548(2) -0.09249(14) 0.84227(17) 0.041 Uani 1 1 d .
C61 C 0.3987(2) -0.14833(13) 0.85651(16) 0.037 Uani 1 1 d .
C62 C 0.4085(2) -0.18861(14) 0.81286(16) 0.037 Uani 1 1 d .
C63 C 0.3714(3) -0.18544(18) 0.73744(18) 0.053 Uani 1 1 d .
H56 H 0.3672 -0.1455 0.7233 0.079 Uiso 1 1 calc R
H57 H 0.3138 -0.2026 0.7195 0.079 Uiso 1 1 calc R
H58 H 0.4087 -0.2061 0.7201 0.079 Uiso 1 1 calc R
C64 C 0.4611(2) -0.23220(13) 0.85226(16) 0.035 Uani 1 1 d .
C65 C 0.4889(2) -0.28407(13) 0.82609(18) 0.042 Uani 1 1 d .
H59 H 0.4617 -0.3179 0.8358 0.063 Uiso 1 1 calc R
H60 H 0.5517 -0.2879 0.8481 0.063 Uiso 1 1 calc R
H61 H 0.4716 -0.2805 0.7772 0.063 Uiso 1 1 calc R
C66 C 0.48117(19) -0.21840(12) 0.92008(15) 0.032 Uani 1 1 d .
N5 N 0.44222(16) -0.16675(10) 0.92080(13) 0.034 Uani 1 1 d .
H62 H 0.4452 -0.1486 0.9573 0.040 Uiso 1 1 calc R
C67 C 0.52425(19) -0.25068(12) 0.97989(16) 0.033 Uani 1 1 d .
O5 O 0.56822(14) -0.29529(9) 0.97490(11) 0.037 Uani 1 1 d .
C68 C 0.5217(2) -0.23643(13) 1.04159(15) 0.035 Uani 1 1 d .
H63 H 0.4871 -0.2053 1.0441 0.042 Uiso 1 1 calc R
C69 C 0.56861(19) -0.26669(12) 1.09909(15) 0.032 Uani 1 1 d .
O6 O 0.61271(15) -0.31195(9) 1.09608(11) 0.040 Uani 1 1 d .
C70 C 0.57295(19) -0.25137(12) 1.16499(15) 0.033 Uani 1 1 d .
C71 C 0.6104(2) -0.28014(13) 1.22622(16) 0.035 Uani 1 1 d .
C72 C 0.6533(2) -0.33742(13) 1.23796(18) 0.042 Uani 1 1 d .
H64 H 0.7086 -0.3344 1.2334 0.063 Uiso 1 1 calc R
H65 H 0.6161 -0.3646 1.2046 0.063 Uiso 1 1 calc R
H66 H 0.6631 -0.3507 1.2835 0.063 Uiso 1 1 calc R
C73 C 0.5993(2) -0.24592(13) 1.27549(16) 0.035 Uani 1 1 d .
C74 C 0.6339(2) -0.25883(16) 1.34929(18) 0.046 Uani 1 1 d .
H67 H 0.5919 -0.2817 1.3593 0.069 Uiso 1 1 calc R
H68 H 0.6446 -0.2231 1.3748 0.069 Uiso 1 1 calc R
H69 H 0.6880 -0.2801 1.3621 0.069 Uiso 1 1 calc R
C75 C 0.55444(19) -0.19717(12) 1.24321(16) 0.034 Uani 1 1 d .
N6 N 0.53885(16) -0.20104(10) 1.17658(13) 0.034 Uani 1 1 d .
H70 H 0.5113 -0.1755 1.1457 0.040 Uiso 1 1 calc R
C76 C 0.5278(2) -0.14678(14) 1.27098(17) 0.038 Uani 1 1 d .
C77 C 0.5217(2) -0.09290(14) 1.24196(17) 0.042 Uani 1 1 d .
H71 H 0.5348 -0.0885 1.2033 0.050 Uiso 1 1 calc R
C78 C 0.4968(2) -0.04592(16) 1.26831(19) 0.051 Uani 1 1 d .
H72 H 0.4930 -0.0095 1.2481 0.061 Uiso 1 1 calc R
C79 C 0.4772(2) -0.05239(17) 1.3250(2) 0.051 Uani 1 1 d .
H73 H 0.4603 -0.0203 1.3438 0.062 Uiso 1 1 calc R
C80 C 0.4824(2) -0.10500(17) 1.3535(2) 0.054 Uani 1 1 d .
H74 H 0.4686 -0.1094 1.3918 0.065 Uiso 1 1 calc R
C81 C 0.5078(2) -0.15199(16) 1.32687(19) 0.048 Uani 1 1 d .
H75 H 0.5114 -0.1883 1.3474 0.057 Uiso 1 1 calc R
B3 B 0.5973(2) -0.33827(15) 1.03008(19) 0.036 Uani 1 1 d .
F5 F 0.53323(14) -0.37907(8) 1.01598(10) 0.050 Uani 1 1 d .
F6 F 0.67236(13) -0.36190(9) 1.03270(10) 0.049 Uani 1 1 d .
C82 C 0.1817(3) 0.1030(2) 1.18135(18) 0.056 Uani 1 1 d .
H76 H 0.1542 0.1363 1.1572 0.068 Uiso 1 1 calc R
C83 C 0.1401(3) 0.0514(2) 1.1658(2) 0.063 Uani 1 1 d .
H77 H 0.0841 0.0494 1.1308 0.075 Uiso 1 1 calc R
C84 C 0.1776(3) 0.0029(2) 1.1998(2) 0.058 Uani 1 1 d .
H78 H 0.1474 -0.0323 1.1891 0.070 Uiso 1 1 calc R
C85 C 0.2604(3) 0.00532(18) 1.25037(18) 0.051 Uani 1 1 d .
H79 H 0.2875 -0.0283 1.2736 0.061 Uiso 1 1 calc R
C86 C 0.3027(2) 0.05685(17) 1.26638(17) 0.047 Uani 1 1 d .
H80 H 0.3589 0.0582 1.3012 0.057 Uiso 1 1 calc R
C87 C 0.2657(2) 0.10704(17) 1.23322(17) 0.048 Uani 1 1 d .
C88 C 0.3122(2) 0.16133(16) 1.25165(18) 0.047 Uani 1 1 d .
C89 C 0.3069(3) 0.21064(18) 1.2141(2) 0.055 Uani 1 1 d .
C90 C 0.2572(3) 0.2191(2) 1.1407(2) 0.071 Uani 1 1 d .
H81 H 0.2018 0.2370 1.1333 0.106 Uiso 1 1 calc R
H82 H 0.2472 0.1821 1.1177 0.106 Uiso 1 1 calc R
H83 H 0.2898 0.2438 1.1226 0.106 Uiso 1 1 calc R
C91 C 0.3650(3) 0.25066(17) 1.2566(2) 0.055 Uani 1 1 d .
C92 C 0.3801(3) 0.30915(19) 1.2368(2) 0.068 Uani 1 1 d .
H84 H 0.3248 0.3285 1.2140 0.101 Uiso 1 1 calc R
H85 H 0.4100 0.3067 1.2061 0.101 Uiso 1 1 calc R
H86 H 0.4156 0.3307 1.2772 0.101 Uiso 1 1 calc R
C93 C 0.4062(2) 0.22464(16) 1.32107(19) 0.048 Uani 1 1 d .
N7 N 0.37253(19) 0.17101(13) 1.31602(14) 0.044 Uani 1 1 d .
H87 H 0.3873 0.1461 1.3492 0.053 Uiso 1 1 calc R
C94 C 0.4707(2) 0.24572(15) 1.3827(2) 0.050 Uani 1 1 d .
O7 O 0.49479(17) 0.29900(11) 1.38281(15) 0.058 Uani 1 1 d .
C95 C 0.5025(2) 0.21447(15) 1.44091(19) 0.045 Uani 1 1 d .
H88 H 0.4909 0.1747 1.4393 0.054 Uiso 1 1 calc R
C96 C 0.5516(2) 0.23994(14) 1.5024(2) 0.044 Uani 1 1 d .
O8 O 0.57986(17) 0.29224(10) 1.50349(15) 0.057 Uani 1 1 d .
C97 C 0.5684(2) 0.21425(13) 1.56635(18) 0.040 Uani 1 1 d .
C98 C 0.6127(2) 0.23414(14) 1.63188(19) 0.043 Uani 1 1 d .
C99 C 0.6691(2) 0.28585(15) 1.6527(3) 0.060 Uani 1 1 d .
H89 H 0.7234 0.2760 1.6901 0.090 Uiso 1 1 calc R
H90 H 0.6398 0.3158 1.6673 0.090 Uiso 1 1 calc R
H91 H 0.6811 0.2996 1.6144 0.090 Uiso 1 1 calc R
C100 C 0.5993(2) 0.19554(13) 1.67630(18) 0.040 Uani 1 1 d .
C101 C 0.6350(2) 0.20152(15) 1.75121(18) 0.047 Uani 1 1 d .
H92 H 0.5934 0.2217 1.7645 0.071 Uiso 1 1 calc R
H93 H 0.6890 0.2232 1.7663 0.071 Uiso 1 1 calc R
H94 H 0.6461 0.1636 1.7720 0.071 Uiso 1 1 calc R
C102 C 0.5489(2) 0.15079(12) 1.63718(16) 0.035 Uani 1 1 d .
N8 N 0.53026(17) 0.16287(10) 1.57121(14) 0.036 Uani 1 1 d .
H95 H 0.4988 0.1414 1.5368 0.043 Uiso 1 1 calc R
C103 C 0.5175(2) 0.09807(13) 1.65629(16) 0.035 Uani 1 1 d .
C104 C 0.5036(2) 0.09453(14) 1.71565(17) 0.041 Uani 1 1 d .
H96 H 0.5134 0.1271 1.7440 0.049 Uiso 1 1 calc R
C105 C 0.4758(2) 0.04432(15) 1.73395(18) 0.046 Uani 1 1 d .
H97 H 0.4674 0.0425 1.7749 0.055 Uiso 1 1 calc R
C106 C 0.4601(2) -0.00301(14) 1.69326(18) 0.044 Uani 1 1 d .
H98 H 0.4408 -0.0373 1.7061 0.053 Uiso 1 1 calc R
C107 C 0.4726(2) -0.00070(14) 1.63362(18) 0.043 Uani 1 1 d .
H99 H 0.4619 -0.0335 1.6056 0.051 Uiso 1 1 calc R
C108 C 0.5007(2) 0.04941(13) 1.61472(17) 0.039 Uani 1 1 d .
H100 H 0.5086 0.0509 1.5735 0.047 Uiso 1 1 calc R
B4 B 0.5752(3) 0.3179(2) 1.4394(3) 0.072 Uani 1 1 d .
F7 F 0.5740(2) 0.37479(12) 1.44397(18) 0.111 Uani 1 1 d .
F8 F 0.64351(17) 0.29728(17) 1.42530(18) 0.112 Uani 1 1 d .
N9 N 0.77007(15) 0.47013(10) 0.98166(12) 0.030 Uani 1 1 d .
C109 C 0.68660(19) 0.50370(13) 0.95468(15) 0.032 Uani 1 1 d .
H101 H 0.6378 0.4765 0.9397 0.038 Uiso 1 1 calc R
H102 H 0.6828 0.5266 0.9920 0.038 Uiso 1 1 calc R
C110 C 0.6768(2) 0.54310(15) 0.89682(17) 0.042 Uani 1 1 d .
H103 H 0.6816 0.5209 0.8594 0.051 Uiso 1 1 calc R
H104 H 0.7235 0.5719 0.9118 0.051 Uiso 1 1 calc R
C111 C 0.5900(2) 0.57288(17) 0.87214(18) 0.049 Uani 1 1 d .
H105 H 0.5867 0.5965 0.9085 0.073 Uiso 1 1 calc R
H106 H 0.5439 0.5443 0.8587 0.073 Uiso 1 1 calc R
H107 H 0.5834 0.5970 0.8333 0.073 Uiso 1 1 calc R
C112 C 0.8472(2) 0.50933(13) 1.00604(16) 0.036 Uani 1 1 d .
H108 H 0.8998 0.4856 1.0246 0.043 Uiso 1 1 calc R
H109 H 0.8488 0.5299 0.9665 0.043 Uiso 1 1 calc R
C113 C 0.8511(2) 0.55285(13) 1.05869(17) 0.039 Uani 1 1 d .
H110 H 0.8011 0.5789 1.0401 0.047 Uiso 1 1 calc R
H111 H 0.8484 0.5333 1.0985 0.047 Uiso 1 1 calc R
C114 C 0.9331(3) 0.58648(17) 1.0796(2) 0.055 Uani 1 1 d .
H112 H 0.9367 0.6045 1.0398 0.083 Uiso 1 1 calc R
H113 H 0.9824 0.5610 1.1008 0.083 Uiso 1 1 calc R
H114 H 0.9336 0.6160 1.1119 0.083 Uiso 1 1 calc R
C115 C 0.7668(2) 0.43290(14) 1.03868(16) 0.039 Uani 1 1 d .
H115 H 0.7595 0.4584 1.0726 0.047 Uiso 1 1 calc R
H116 H 0.7145 0.4089 1.0198 0.047 Uiso 1 1 calc R
C116 C 0.8431(3) 0.39387(16) 1.07549(19) 0.055 Uani 1 1 d .
H117 H 0.8208 0.3588 1.0885 0.066 Uiso 1 1 calc R
H118 H 0.8688 0.3826 1.0433 0.066 Uiso 1 1 calc R
C117 C 0.9131(3) 0.41738(18) 1.13717(19) 0.054 Uani 1 1 d .
H119 H 0.8881 0.4327 1.1677 0.081 Uiso 1 1 calc R
H120 H 0.9432 0.4479 1.1242 0.081 Uiso 1 1 calc R
H121 H 0.9540 0.3870 1.1601 0.081 Uiso 1 1 calc R
C118 C 0.7786(2) 0.43282(13) 0.92670(15) 0.035 Uani 1 1 d .
H122 H 0.7862 0.4581 0.8927 0.042 Uiso 1 1 calc R
H123 H 0.8318 0.4098 0.9473 0.042 Uiso 1 1 calc R
C119 C 0.7053(2) 0.39311(17) 0.89078(19) 0.051 Uani 1 1 d .
H124 H 0.6524 0.4155 0.8664 0.062 Uiso 1 1 calc R
H125 H 0.6949 0.3686 0.9241 0.062 Uiso 1 1 calc R
C120 C 0.7250(3) 0.35630(17) 0.8414(2) 0.053 Uani 1 1 d .
H126 H 0.7760 0.3330 0.8658 0.080 Uiso 1 1 calc R
H127 H 0.7361 0.3806 0.8088 0.080 Uiso 1 1 calc R
H128 H 0.6757 0.3314 0.8176 0.080 Uiso 1 1 calc R
N10 N 0.25929(16) 0.39485(11) 0.96218(13) 0.034 Uani 1 1 d .
C121 C 0.33860(19) 0.40208(15) 1.02739(15) 0.037 Uani 1 1 d .
H129 H 0.3743 0.3672 1.0349 0.045 Uiso 1 1 calc R
H130 H 0.3730 0.4343 1.0217 0.045 Uiso 1 1 calc R
C122 C 0.3206(2) 0.41297(15) 1.08991(16) 0.040 Uani 1 1 d .
H131 H 0.2941 0.3789 1.1009 0.048 Uiso 1 1 calc R
H132 H 0.2803 0.4454 1.0822 0.048 Uiso 1 1 calc R
C123 C 0.4071(2) 0.42660(16) 1.14831(17) 0.045 Uani 1 1 d .
H133 H 0.4317 0.4612 1.1376 0.067 Uiso 1 1 calc R
H134 H 0.4470 0.3947 1.1546 0.067 Uiso 1 1 calc R
H135 H 0.3978 0.4326 1.1899 0.067 Uiso 1 1 calc R
C124 C 0.2050(2) 0.34434(13) 0.96488(17) 0.038 Uani 1 1 d .
H136 H 0.1877 0.3500 1.0032 0.045 Uiso 1 1 calc R
H137 H 0.1518 0.3443 0.9231 0.045 Uiso 1 1 calc R
C125 C 0.2462(2) 0.28632(14) 0.97218(19) 0.044 Uani 1 1 d .
H138 H 0.2942 0.2829 1.0171 0.053 Uiso 1 1 calc R
H139 H 0.2699 0.2811 0.9373 0.053 Uiso 1 1 calc R
C126 C 0.1789(2) 0.24094(15) 0.9644(2) 0.051 Uani 1 1 d .
H140 H 0.1321 0.2441 0.9196 0.077 Uiso 1 1 calc R
H141 H 0.1557 0.2463 0.9991 0.077 Uiso 1 1 calc R
H142 H 0.2054 0.2031 0.9694 0.077 Uiso 1 1 calc R
C127 C 0.29366(19) 0.38689(14) 0.90750(15) 0.035 Uani 1 1 d .
H143 H 0.3288 0.4206 0.9074 0.042 Uiso 1 1 calc R
H144 H 0.3324 0.3533 0.9192 0.042 Uiso 1 1 calc R
C128 C 0.2259(2) 0.37868(16) 0.83715(17) 0.045 Uani 1 1 d .
H145 H 0.1910 0.4138 0.8222 0.054 Uiso 1 1 calc R
H146 H 0.1870 0.3470 0.8369 0.054 Uiso 1 1 calc R
C129 C 0.2696(2) 0.36513(15) 0.78951(17) 0.044 Uani 1 1 d .
H147 H 0.2954 0.3270 0.7996 0.067 Uiso 1 1 calc R
H148 H 0.3148 0.3934 0.7954 0.067 Uiso 1 1 calc R
H149 H 0.2270 0.3662 0.7428 0.067 Uiso 1 1 calc R
C130 C 0.2020(2) 0.44713(13) 0.94742(17) 0.038 Uani 1 1 d .
H150 H 0.1527 0.4410 0.9038 0.046 Uiso 1 1 calc R
H151 H 0.1786 0.4500 0.9827 0.046 Uiso 1 1 calc R
C131 C 0.2426(2) 0.50316(15) 0.9439(2) 0.052 Uani 1 1 d .
H152 H 0.2746 0.4995 0.9143 0.062 Uiso 1 1 calc R
H153 H 0.2842 0.5140 0.9895 0.062 Uiso 1 1 calc R
C132 C 0.1749(3) 0.54902(16) 0.9166(3) 0.066 Uani 1 1 d .
H154 H 0.1449 0.5537 0.9469 0.100 Uiso 1 1 calc R
H155 H 0.1334 0.5380 0.8717 0.100 Uiso 1 1 calc R
H156 H 0.2025 0.5851 0.9136 0.100 Uiso 1 1 calc R
N11 N 0.70780(18) 0.01550(13) 1.47660(13) 0.043 Uani 1 1 d .
C133 C 0.7599(3) 0.04911(19) 1.5381(2) 0.062 Uani 1 1 d .
H157 H 0.8003 0.0739 1.5276 0.074 Uiso 1 1 calc R
H158 H 0.7945 0.0225 1.5743 0.074 Uiso 1 1 calc R
C134 C 0.7047(4) 0.0862(2) 1.5641(2) 0.088 Uani 1 1 d .
H159 H 0.6819 0.1190 1.5332 0.106 Uiso 1 1 calc R
H160 H 0.6550 0.0635 1.5635 0.106 Uiso 1 1 calc R
C135 C 0.7500(4) 0.1064(4) 1.6285(3) 0.126 Uani 1 1 d .
H161 H 0.7968 0.1312 1.6288 0.188 Uiso 1 1 calc R
H162 H 0.7741 0.0742 1.6592 0.188 Uiso 1 1 calc R
H163 H 0.7111 0.1281 1.6434 0.188 Uiso 1 1 calc R
C136 C 0.6524(2) 0.05358(16) 1.41843(17) 0.046 Uani 1 1 d .
H164 H 0.6253 0.0295 1.3778 0.056 Uiso 1 1 calc R
H165 H 0.6055 0.0697 1.4296 0.056 Uiso 1 1 calc R
C137 C 0.6988(3) 0.10243(17) 1.4010(2) 0.055 Uani 1 1 d .
H166 H 0.7215 0.1292 1.4395 0.066 Uiso 1 1 calc R
H167 H 0.7480 0.0875 1.3919 0.066 Uiso 1 1 calc R
C138 C 0.6370(3) 0.1334(2) 1.3392(2) 0.068 Uani 1 1 d .
H168 H 0.5868 0.1463 1.3474 0.102 Uiso 1 1 calc R
H169 H 0.6180 0.1075 1.3003 0.102 Uiso 1 1 calc R
H170 H 0.6660 0.1664 1.3297 0.102 Uiso 1 1 calc R
C139 C 0.7714(2) -0.01862(15) 1.45793(16) 0.038 Uani 1 1 d .
H171 H 0.8065 0.0084 1.4442 0.046 Uiso 1 1 calc R
H172 H 0.8109 -0.0387 1.4988 0.046 Uiso 1 1 calc R
C140 C 0.7330(3) -0.0617(2) 1.4026(2) 0.068 Uani 1 1 d .
H173 H 0.7049 -0.0925 1.4179 0.082 Uiso 1 1 calc R
H174 H 0.6890 -0.0434 1.3625 0.082 Uiso 1 1 calc R
C141 C 0.8033(4) -0.0861(2) 1.3849(2) 0.098 Uani 1 1 d .
H175 H 0.8521 -0.0970 1.4263 0.148 Uiso 1 1 calc R
H176 H 0.8221 -0.0575 1.3605 0.148 Uiso 1 1 calc R
H177 H 0.7817 -0.1198 1.3563 0.148 Uiso 1 1 calc R
C142 C 0.6450(3) -0.02491(19) 1.4901(2) 0.057 Uani 1 1 d .
H178 H 0.6018 -0.0017 1.4991 0.069 Uiso 1 1 calc R
H179 H 0.6139 -0.0472 1.4485 0.069 Uiso 1 1 calc R
C143 C 0.6854(3) -0.0662(2) 1.5482(2) 0.065 Uani 1 1 d .
H180 H 0.7118 -0.0449 1.5911 0.078 Uiso 1 1 calc R
H181 H 0.7311 -0.0886 1.5415 0.078 Uiso 1 1 calc R
C144 C 0.6160(4) -0.1058(3) 1.5510(4) 0.121 Uani 1 1 d .
H182 H 0.5677 -0.0832 1.5519 0.182 Uiso 1 1 calc R
H183 H 0.6397 -0.1292 1.5919 0.182 Uiso 1 1 calc R
H184 H 0.5958 -0.1305 1.5112 0.182 Uiso 1 1 calc R
N12 N 0.80364(16) -0.42099(12) 1.55869(13) 0.037 Uani 1 1 d .
C145 C 0.7441(2) -0.37126(14) 1.55352(18) 0.042 Uani 1 1 d .
H185 H 0.6880 -0.3791 1.5160 0.050 Uiso 1 1 calc R
H186 H 0.7337 -0.3699 1.5956 0.050 Uiso 1 1 calc R
C146 C 0.7740(2) -0.31340(16) 1.5424(2) 0.049 Uani 1 1 d .
H187 H 0.7822 -0.3130 1.4994 0.059 Uiso 1 1 calc R
H188 H 0.8300 -0.3044 1.5795 0.059 Uiso 1 1 calc R
C147 C 0.7071(2) -0.26893(16) 1.5401(2) 0.053 Uani 1 1 d .
H189 H 0.6982 -0.2702 1.5823 0.079 Uiso 1 1 calc R
H190 H 0.6526 -0.2771 1.5021 0.079 Uiso 1 1 calc R
H191 H 0.7275 -0.2310 1.5345 0.079 Uiso 1 1 calc R
C148 C 0.8916(2) -0.41244(14) 1.61498(16) 0.038 Uani 1 1 d .
H192 H 0.9168 -0.3770 1.6057 0.045 Uiso 1 1 calc R
H193 H 0.9291 -0.4444 1.6136 0.045 Uiso 1 1 calc R
C149 C 0.8941(2) -0.40862(15) 1.68589(16) 0.041 Uani 1 1 d .
H194 H 0.8758 -0.4454 1.6985 0.049 Uiso 1 1 calc R
H195 H 0.8540 -0.3786 1.6878 0.049 Uiso 1 1 calc R
C150 C 0.9853(2) -0.39456(14) 1.73505(16) 0.038 Uani 1 1 d .
H196 H 1.0011 -0.3565 1.7251 0.057 Uiso 1 1 calc R
H197 H 1.0254 -0.4227 1.7304 0.057 Uiso 1 1 calc R
H198 H 0.9881 -0.3954 1.7813 0.057 Uiso 1 1 calc R
C151 C 0.7587(2) -0.47348(14) 1.57146(17) 0.037 Uani 1 1 d .
H199 H 0.7502 -0.4675 1.6138 0.045 Uiso 1 1 calc R
H200 H 0.7010 -0.4767 1.5344 0.045 Uiso 1 1 calc R
C152 C 0.8057(3) -0.52920(16) 1.5768(2) 0.050 Uani 1 1 d .
H201 H 0.8649 -0.5261 1.6119 0.060 Uiso 1 1 calc R
H202 H 0.8098 -0.5379 1.5333 0.060 Uiso 1 1 calc R
C153 C 0.7577(3) -0.57678(17) 1.5950(2) 0.060 Uani 1 1 d .
H203 H 0.7005 -0.5814 1.5587 0.090 Uiso 1 1 calc R
H204 H 0.7515 -0.5672 1.6371 0.090 Uiso 1 1 calc R
H205 H 0.7900 -0.6125 1.6010 0.090 Uiso 1 1 calc R
C154 C 0.8192(2) -0.42707(16) 1.49433(16) 0.040 Uani 1 1 d .
H206 H 0.8487 -0.3922 1.4887 0.047 Uiso 1 1 calc R
H207 H 0.8592 -0.4594 1.5002 0.047 Uiso 1 1 calc R
C155 C 0.7403(2) -0.43661(17) 1.42969(17) 0.046 Uani 1 1 d .
H208 H 0.7096 -0.4714 1.4339 0.055 Uiso 1 1 calc R
H209 H 0.7005 -0.4038 1.4213 0.055 Uiso 1 1 calc R
C156 C 0.7684(2) -0.44315(17) 1.37164(17) 0.047 Uani 1 1 d .
H210 H 0.8067 -0.4762 1.3798 0.071 Uiso 1 1 calc R
H211 H 0.7992 -0.4087 1.3680 0.071 Uiso 1 1 calc R
H212 H 0.7177 -0.4487 1.3296 0.071 Uiso 1 1 calc R
Cl1 Cl 0.06452(5) 0.56716(3) 0.55941(4) 0.045 Uani 1 1 d .
Cl2 Cl 0.44883(5) 0.07372(3) 1.43949(4) 0.036 Uani 1 1 d .
Cl3 Cl 0.70071(9) 0.26889(5) 1.99300(6) 0.077 Uani 1 1 d .
C157 C 0.6715(3) 0.2162(2) 1.9300(2) 0.063 Uani 1 1 d .
C158 C 0.6526(3) 0.1615(2) 1.9649(2) 0.064 Uani 1 1 d .
Cl4 Cl 0.61976(12) 0.10499(6) 1.90173(7) 0.098 Uani 1 1 d .
Cl5 Cl 0.18916(11) 0.89581(8) 0.60338(8) 0.108 Uani 1 1 d .
C159 C 0.1723(5) 0.8460(5) 0.5213(4) 0.151 Uani 1 1 d .
C160 C 0.1743(4) 0.7999(5) 0.5528(4) 0.170 Uani 1 1 d .
Cl6 Cl 0.15653(13) 0.75144(11) 0.47338(9) 0.142 Uani 1 1 d .
O10 O 0.4545(3) 0.5079(2) 0.9921(3) 0.055 Uiso 0.52 1 d P
Cl12 Cl 0.48332(5) 0.90342(3) 0.06295(4) 0.039 Uani 1 1 d .
Cl13 Cl -0.00899(5) 0.91817(3) 0.03200(5) 0.042 Uani 1 1 d .
O11 O 0.0288(4) 0.9543(2) 0.4709(3) 0.066 Uiso 0.53 1 d P

loop_
_atom_site_aniso_label
_atom_site_aniso_U_11
_atom_site_aniso_U_22
_atom_site_aniso_U_33
_atom_site_aniso_U_23
_atom_site_aniso_U_13
_atom_site_aniso_U_12
C1 0.045 0.037 0.077 0.012 0.039 0.005
C2 0.048 0.042 0.103 0.009 0.041 0.002
C3 0.049 0.041 0.152 0.032 0.050 0.009
C4 0.041 0.051 0.120 0.033 0.029 -0.001
C5 0.046 0.057 0.082 0.021 0.031 -0.002
C6 0.042 0.042 0.078 0.017 0.038 -0.001
C7 0.044 0.040 0.063 0.007 0.031 -0.001
C8 0.056 0.049 0.059 -0.002 0.035 -0.017
C9 0.070 0.071 0.065 0.005 0.039 -0.009
C10 0.059 0.044 0.068 -0.002 0.045 -0.010
C11 0.092 0.049 0.071 -0.005 0.056 -0.011
C12 0.050 0.038 0.062 0.000 0.039 0.002
N1 0.044 0.035 0.058 0.001 0.033 0.000
C13 0.042 0.030 0.074 -0.005 0.040 -0.001
O1 0.076 0.036 0.076 -0.005 0.046 0.007
C14 0.040 0.029 0.076 -0.003 0.031 0.001
C15 0.026 0.035 0.069 -0.005 0.023 -0.004
O2 0.057 0.034 0.073 -0.002 0.032 0.007
C16 0.027 0.034 0.065 0.000 0.018 0.001
C17 0.025 0.041 0.067 0.000 0.010 -0.004
C18 0.037 0.043 0.080 0.000 0.012 0.003
C19 0.029 0.047 0.059 -0.004 0.010 -0.006
C20 0.044 0.064 0.064 0.002 0.011 -0.003
N2 0.031 0.032 0.065 -0.004 0.021 -0.002
C21 0.029 0.044 0.061 -0.003 0.015 -0.009
C22 0.028 0.047 0.060 -0.008 0.015 -0.008
C23 0.039 0.043 0.060 -0.010 0.018 -0.009
C24 0.046 0.047 0.060 -0.011 0.017 -0.008
C25 0.038 0.055 0.065 -0.018 0.014 -0.009
C26 0.037 0.070 0.065 -0.014 0.024 -0.014
C27 0.043 0.050 0.065 -0.007 0.021 -0.009
B1 0.047 0.037 0.084 -0.004 0.042 0.003
F1 0.051 0.073 0.120 -0.016 0.054 -0.008
F2 0.059 0.041 0.087 -0.002 0.034 -0.005
C28 0.037 0.045 0.066 -0.011 0.013 -0.001
C29 0.041 0.066 0.074 -0.029 0.020 0.003
C30 0.051 0.074 0.060 -0.022 0.030 -0.004
C31 0.037 0.070 0.047 -0.014 0.020 -0.006
C32 0.028 0.046 0.043 -0.011 0.014 -0.005
C33 0.029 0.047 0.047 -0.010 0.014 0.000
C34 0.026 0.045 0.040 0.001 0.016 -0.004
N3 0.032 0.039 0.037 0.001 0.015 0.003
C35 0.031 0.044 0.045 -0.002 0.019 -0.011
C36 0.042 0.060 0.047 0.003 0.023 -0.009
C37 0.030 0.041 0.046 0.005 0.016 -0.006
C38 0.044 0.041 0.054 0.007 0.019 -0.001
C39 0.032 0.034 0.043 0.002 0.016 -0.004
C40 0.034 0.037 0.050 0.005 0.022 0.000
O3 0.039 0.036 0.053 0.002 0.020 0.004
C41 0.037 0.039 0.046 0.002 0.022 0.002
O4 0.050 0.036 0.055 0.001 0.027 0.008
C42 0.040 0.030 0.050 -0.001 0.026 -0.002
C43 0.043 0.035 0.045 0.002 0.028 -0.002
C44 0.051 0.036 0.053 -0.006 0.033 -0.008
C45 0.069 0.039 0.055 -0.009 0.033 -0.006
C46 0.041 0.040 0.047 -0.003 0.027 -0.005
C47 0.067 0.052 0.045 -0.009 0.028 -0.004
C48 0.038 0.042 0.040 -0.002 0.023 -0.011
N4 0.038 0.035 0.041 -0.002 0.022 -0.002
C49 0.034 0.044 0.041 0.000 0.022 -0.005
C50 0.039 0.047 0.038 0.001 0.019 -0.004
C51 0.051 0.040 0.046 0.001 0.024 -0.002
C52 0.044 0.053 0.051 0.008 0.023 -0.004
C53 0.037 0.059 0.050 -0.001 0.020 -0.006
C54 0.039 0.045 0.052 -0.004 0.025 -0.012
B2 0.040 0.030 0.057 0.003 0.023 0.002
F3 0.042 0.050 0.074 0.000 0.031 0.008
F4 0.046 0.042 0.063 0.005 0.023 -0.006
C55 0.050 0.074 0.053 0.023 0.029 0.021
C56 0.065 0.092 0.063 0.038 0.043 0.042
C57 0.088 0.068 0.100 0.049 0.073 0.049
C58 0.078 0.043 0.092 0.021 0.064 0.018
C59 0.048 0.042 0.069 0.014 0.040 0.010
C60 0.038 0.046 0.053 0.017 0.031 0.010
C61 0.031 0.043 0.040 0.007 0.018 -0.001
C62 0.032 0.042 0.040 0.005 0.018 -0.001
C63 0.054 0.063 0.042 0.010 0.019 0.005
C64 0.030 0.037 0.041 0.001 0.018 -0.005
C65 0.048 0.034 0.049 -0.003 0.024 -0.004
C66 0.030 0.028 0.043 -0.002 0.018 -0.002
N5 0.030 0.032 0.045 0.002 0.021 0.001
C67 0.025 0.029 0.048 -0.003 0.017 -0.002
O5 0.039 0.033 0.043 -0.001 0.020 0.007
C68 0.036 0.031 0.039 -0.003 0.017 0.003
C69 0.024 0.030 0.042 -0.004 0.014 -0.002
O6 0.042 0.034 0.044 -0.002 0.016 0.010
C70 0.028 0.028 0.041 -0.003 0.012 -0.001
C71 0.032 0.032 0.042 0.002 0.015 -0.002
C72 0.044 0.036 0.049 0.005 0.022 0.002
C73 0.029 0.037 0.042 0.002 0.016 -0.007
C74 0.042 0.055 0.045 0.002 0.021 -0.005
C75 0.028 0.032 0.044 -0.002 0.018 -0.005
N6 0.030 0.033 0.038 0.000 0.014 0.003
C76 0.028 0.040 0.044 -0.006 0.013 -0.003
C77 0.032 0.045 0.042 -0.002 0.008 0.005
C78 0.040 0.048 0.052 -0.011 0.005 0.008
C79 0.030 0.059 0.062 -0.027 0.015 -0.003
C80 0.046 0.062 0.067 -0.022 0.036 -0.016
C81 0.047 0.047 0.058 -0.013 0.030 -0.014
B3 0.034 0.029 0.046 -0.004 0.018 0.003
F5 0.051 0.045 0.053 -0.002 0.020 -0.013
F6 0.041 0.053 0.056 -0.001 0.023 0.014
C82 0.047 0.091 0.041 0.004 0.027 0.027
C83 0.040 0.110 0.048 -0.019 0.029 -0.001
C84 0.044 0.089 0.056 -0.018 0.036 -0.009
C85 0.048 0.074 0.040 -0.004 0.027 -0.003
C86 0.038 0.072 0.037 0.007 0.022 0.005
C87 0.047 0.074 0.035 0.004 0.028 0.014
C88 0.046 0.063 0.044 0.014 0.031 0.023
C89 0.052 0.070 0.055 0.023 0.036 0.026
C90 0.066 0.102 0.056 0.038 0.037 0.038
C91 0.054 0.060 0.072 0.031 0.048 0.030
C92 0.072 0.069 0.085 0.041 0.055 0.032
C93 0.042 0.054 0.061 0.021 0.036 0.019
N7 0.042 0.054 0.043 0.017 0.026 0.017
C94 0.043 0.044 0.078 0.022 0.041 0.015
O7 0.044 0.051 0.084 0.029 0.030 0.005
C95 0.043 0.039 0.065 0.013 0.033 0.008
C96 0.032 0.037 0.073 0.009 0.032 0.005
O8 0.047 0.034 0.089 0.021 0.027 -0.002
C97 0.035 0.032 0.062 0.003 0.028 0.004
C98 0.032 0.033 0.069 -0.004 0.025 0.003
C99 0.039 0.039 0.109 -0.014 0.036 -0.003
C100 0.033 0.033 0.056 -0.009 0.021 0.004
C101 0.038 0.041 0.057 -0.009 0.013 0.004
C102 0.032 0.030 0.046 0.003 0.018 0.006
N8 0.034 0.027 0.051 0.001 0.023 0.003
C103 0.028 0.033 0.043 0.001 0.013 0.001
C104 0.040 0.042 0.041 0.001 0.016 0.006
C105 0.045 0.052 0.044 0.008 0.021 0.004
C106 0.038 0.038 0.057 0.013 0.020 0.002
C107 0.039 0.034 0.051 0.002 0.014 0.001
C108 0.034 0.038 0.045 0.001 0.017 0.004
B4 0.041 0.072 0.099 0.039 0.024 -0.008
F7 0.081 0.061 0.139 0.051 -0.012 -0.032
F8 0.041 0.175 0.126 0.086 0.039 0.007
N9 0.025 0.034 0.033 -0.003 0.014 -0.001
C109 0.025 0.039 0.037 -0.004 0.018 0.001
C110 0.043 0.046 0.046 0.010 0.025 0.010
C111 0.042 0.057 0.042 -0.004 0.012 0.016
C112 0.025 0.042 0.045 -0.006 0.018 -0.002
C113 0.035 0.037 0.047 -0.006 0.019 -0.002
C114 0.043 0.060 0.066 -0.022 0.026 -0.013
C115 0.044 0.041 0.035 0.002 0.018 0.001
C116 0.072 0.038 0.050 0.001 0.018 0.013
C117 0.050 0.064 0.051 0.016 0.022 0.016
C118 0.029 0.044 0.035 -0.005 0.016 0.003
C119 0.044 0.062 0.052 -0.018 0.023 -0.011
C120 0.048 0.055 0.059 -0.017 0.021 0.000
N10 0.023 0.040 0.042 0.003 0.016 0.004
C121 0.024 0.048 0.039 -0.002 0.012 0.001
C122 0.037 0.046 0.044 0.002 0.023 0.003
C123 0.044 0.049 0.045 0.000 0.021 -0.002
C124 0.028 0.041 0.050 0.000 0.020 0.003
C125 0.040 0.042 0.054 0.006 0.021 0.005
C126 0.044 0.042 0.066 0.004 0.021 0.000
C127 0.026 0.045 0.039 0.002 0.017 0.005
C128 0.032 0.057 0.043 -0.005 0.011 0.008
C129 0.047 0.046 0.043 0.000 0.020 0.006
C130 0.030 0.040 0.047 0.000 0.019 0.006
C131 0.042 0.043 0.078 0.010 0.033 0.007
C132 0.060 0.035 0.102 -0.008 0.030 0.002
N11 0.035 0.063 0.034 0.002 0.017 0.013
C133 0.058 0.070 0.046 -0.014 0.008 0.029
C134 0.096 0.104 0.060 -0.012 0.027 0.057
C135 0.067 0.185 0.097 -0.082 0.002 0.053
C136 0.037 0.067 0.039 0.009 0.018 0.016
C137 0.052 0.058 0.062 0.013 0.029 0.014
C138 0.065 0.078 0.071 0.023 0.038 0.026
C139 0.033 0.050 0.038 -0.002 0.020 0.008
C140 0.074 0.080 0.045 -0.014 0.018 0.017
C141 0.153 0.097 0.049 0.006 0.043 0.077
C142 0.045 0.080 0.059 0.018 0.033 0.014
C143 0.064 0.084 0.050 0.019 0.027 0.019
C144 0.093 0.152 0.140 0.088 0.069 0.025
N12 0.028 0.051 0.038 0.001 0.021 -0.005
C145 0.032 0.051 0.049 0.005 0.023 0.001
C146 0.038 0.051 0.068 0.007 0.031 0.000
C147 0.044 0.050 0.071 0.010 0.030 0.006
C148 0.028 0.049 0.039 0.002 0.016 -0.006
C149 0.038 0.054 0.037 0.001 0.022 -0.005
C150 0.039 0.042 0.038 0.002 0.020 -0.005
C151 0.032 0.045 0.042 0.004 0.023 -0.003
C152 0.045 0.054 0.055 0.003 0.024 0.005
C153 0.080 0.050 0.065 -0.001 0.046 -0.001
C154 0.028 0.056 0.038 0.004 0.017 0.002
C155 0.030 0.067 0.041 0.000 0.016 0.000
C156 0.037 0.065 0.040 0.005 0.014 0.003
Cl1 0.044 0.041 0.044 -0.006 0.013 0.008
Cl2 0.031 0.039 0.041 0.003 0.018 0.003
Cl3 0.076 0.067 0.073 0.000 0.015 0.011
C157 0.046 0.090 0.045 -0.012 0.010 0.012
C158 0.062 0.077 0.057 0.010 0.028 0.020
Cl4 0.135 0.078 0.073 -0.011 0.033 -0.011
Cl5 0.099 0.138 0.088 -0.006 0.038 0.034
C159 0.074 0.245 0.141 0.099 0.049 0.053
C160 0.062 0.312 0.133 0.089 0.034 -0.058
Cl6 0.115 0.235 0.095 -0.082 0.063 -0.099
Cl12 0.042 0.034 0.045 0.003 0.023 0.010
Cl13 0.036 0.031 0.070 -0.002 0.033 -0.001

loop_
_atom_type_symbol
_atom_type_description
_atom_type_scat_dispersion_real
_atom_type_scat_dispersion_imag
_atom_type_scat_source
C C 0.0033 0.0016 'International Tables Vol C Tables 4.2.6.8 and 6.1.1.4'
H H 0.0000 0.0000 'International Tables Vol C Tables 4.2.6.8 and 6.1.1.4'
B B 0.0013 0.0007 'International Tables Vol C Tables 4.2.6.8 and 6.1.1.4'
Cl Cl 0.1484 0.1585 'International Tables Vol C Tables 4.2.6.8 and 6.1.1.4'
F F 0.0171 0.0103 'International Tables Vol C Tables 4.2.6.8 and 6.1.1.4'
N N 0.0061 0.0033 'International Tables Vol C Tables 4.2.6.8 and 6.1.1.4'
O O 0.0106 0.0060 'International Tables Vol C Tables 4.2.6.8 and 6.1.1.4'

loop_
_geom_angle_atom_site_label_1
_geom_angle_atom_site_label_2
_geom_angle_atom_site_label_3
_geom_angle
C2 C1 C6 120.9(4)
C2 C1 H1 119.5
C6 C1 H1 119.5
C3 C2 C1 120.1(4)
C3 C2 H2 119.9
C1 C2 H2 119.9
C2 C3 C4 119.5(4)
C2 C3 H3 120.2
C4 C3 H3 120.2
C5 C4 C3 120.5(4)
C5 C4 H4 119.7
C3 C4 H4 119.7
C4 C5 C6 121.5(4)
C4 C5 H5 119.3
C6 C5 H5 119.3
C1 C6 C5 117.4(4)
C1 C6 C7 120.9(4)
C5 C6 C7 121.6(4)
N1 C7 C8 108.0(3)
N1 C7 C6 120.4(3)
C8 C7 C6 131.6(4)
C7 C8 C10 107.9(3)
C7 C8 C9 128.3(4)
C10 C8 C9 123.7(4)
C8 C9 H6 109.5
C8 C9 H7 109.5
H6 C9 H7 109.5
C8 C9 H8 109.5
H6 C9 H8 109.5
H7 C9 H8 109.5
C12 C10 C8 107.1(3)
C12 C10 C11 127.1(4)
C8 C10 C11 125.7(4)
C10 C11 H9 109.5
C10 C11 H10 109.5
H9 C11 H10 109.5
C10 C11 H11 109.5
H9 C11 H11 109.5
H10 C11 H11 109.5
N1 C12 C10 106.9(3)
N1 C12 C13 121.8(3)
C10 C12 C13 131.1(3)
C7 N1 C12 110.1(3)
C7 N1 H12 125.0
C12 N1 H12 125.0
O1 C13 C14 120.6(3)
O1 C13 C12 115.2(3)
C14 C13 C12 123.8(3)
C13 O1 B1 119.0(3)
C15 C14 C13 120.9(3)
C15 C14 H13 119.6
C13 C14 H13 119.6
O2 C15 C14 120.6(3)
O2 C15 C16 115.6(3)
C14 C15 C16 123.6(3)
C15 O2 B1 120.2(3)
N2 C16 C17 107.6(3)
N2 C16 C15 121.5(3)
C17 C16 C15 130.6(3)
C16 C17 C19 107.3(3)
C16 C17 C18 126.9(4)
C19 C17 C18 125.8(4)
C17 C18 H14 109.5
C17 C18 H15 109.5
H14 C18 H15 109.5
C17 C18 H16 109.5
H14 C18 H16 109.5
H15 C18 H16 109.5
C21 C19 C17 107.7(3)
C21 C19 C20 127.7(4)
C17 C19 C20 124.5(3)
C19 C20 H17 109.5
C19 C20 H18 109.5
H17 C20 H18 109.5
C19 C20 H19 109.5
H17 C20 H19 109.5
H18 C20 H19 109.5
C21 N2 C16 109.6(3)
C21 N2 H20 125.2
C16 N2 H20 125.2
N2 C21 C19 107.8(3)
N2 C21 C22 121.5(3)
C19 C21 C22 130.7(4)
C23 C22 C27 117.6(3)
C23 C22 C21 121.3(4)
C27 C22 C21 121.1(3)
C24 C23 C22 121.2(4)
C24 C23 H21 119.4
C22 C23 H21 119.4
C25 C24 C23 120.2(4)
C25 C24 H22 119.9
C23 C24 H22 119.9
C24 C25 C26 119.8(4)
C24 C25 H23 120.1
C26 C25 H23 120.1
C27 C26 C25 119.5(4)
C27 C26 H24 120.3
C25 C26 H24 120.3
C26 C27 C22 121.8(4)
C26 C27 H25 119.1
C22 C27 H25 119.1
F2 B1 F1 111.0(3)
F2 B1 O1 107.5(4)
F1 B1 O1 109.4(3)
F2 B1 O2 108.4(3)
F1 B1 O2 108.7(4)
O1 B1 O2 111.8(3)
C33 C28 C29 119.7(4)
C33 C28 H26 120.2
C29 C28 H26 120.2
C30 C29 C28 119.8(4)
C30 C29 H27 120.1
C28 C29 H27 120.1
C29 C30 C31 120.5(4)
C29 C30 H28 119.7
C31 C30 H28 119.7
C30 C31 C32 120.6(4)
C30 C31 H29 119.7
C32 C31 H29 119.7
C33 C32 C31 118.1(3)
C33 C32 C34 121.4(3)
C31 C32 C34 120.5(3)
C28 C33 C32 121.2(3)
C28 C33 H30 119.4
C32 C33 H30 119.4
N3 C34 C35 108.5(3)
N3 C34 C32 121.0(3)
C35 C34 C32 130.5(3)
C34 N3 C39 109.9(3)
C34 N3 H31 125.0
C39 N3 H31 125.0
C34 C35 C37 106.5(3)
C34 C35 C36 127.7(3)
C37 C35 C36 125.8(3)
C35 C36 H32 109.5
C35 C36 H33 109.5
H32 C36 H33 109.5
C35 C36 H34 109.5
H32 C36 H34 109.5
H33 C36 H34 109.5
C39 C37 C35 107.5(3)
C39 C37 C38 127.2(3)
C35 C37 C38 125.3(3)
C37 C38 H35 109.5
C37 C38 H36 109.5
H35 C38 H36 109.5
C37 C38 H37 109.5
H35 C38 H37 109.5
H36 C38 H37 109.5
N3 C39 C37 107.6(3)
N3 C39 C40 121.7(3)
C37 C39 C40 130.2(3)
O3 C40 C41 120.8(3)
O3 C40 C39 117.1(3)
C41 C40 C39 122.1(3)
C40 O3 B2 118.9(3)
C40 C41 C42 120.6(3)
C40 C41 H38 119.7
C42 C41 H38 119.7
C42 O4 B2 118.2(3)
O4 C42 C41 120.7(3)
O4 C42 C43 116.4(3)
C41 C42 C43 122.8(3)
N4 C43 C44 107.8(3)
N4 C43 C42 122.3(3)
C44 C43 C42 129.7(3)
C43 C44 C46 107.5(3)
C43 C44 C45 126.8(3)
C46 C44 C45 125.7(3)
C44 C45 H39 109.5
C44 C45 H40 109.5
H39 C45 H40 109.5
C44 C45 H41 109.5
H39 C45 H41 109.5
H40 C45 H41 109.5
C44 C46 C48 107.5(3)
C44 C46 C47 125.5(3)
C48 C46 C47 126.9(3)
C46 C47 H42 109.5
C46 C47 H43 109.5
H42 C47 H43 109.5
C46 C47 H44 109.5
H42 C47 H44 109.5
H43 C47 H44 109.5
N4 C48 C46 107.4(3)
N4 C48 C49 121.4(3)
C46 C48 C49 131.1(3)
C48 N4 C43 109.7(3)
C48 N4 H45 125.1
C43 N4 H45 125.1
C54 C49 C50 116.7(3)
C54 C49 C48 121.4(3)
C50 C49 C48 121.9(3)
C51 C50 C49 121.4(3)
C51 C50 H46 119.3
C49 C50 H46 119.3
C50 C51 C52 120.4(3)
C50 C51 H47 119.8
C52 C51 H47 119.8
C51 C52 C53 118.9(4)
C51 C52 H48 120.6
C53 C52 H48 120.6
C54 C53 C52 120.6(3)
C54 C53 H49 119.7
C52 C53 H49 119.7
C53 C54 C49 122.0(3)
C53 C54 H50 119.0
C49 C54 H50 119.0
F3 B2 F4 111.4(3)
F3 B2 O3 108.9(3)
F4 B2 O3 108.7(3)
F3 B2 O4 108.1(3)
F4 B2 O4 108.0(3)
O3 B2 O4 111.8(3)
C56 C55 C60 120.1(4)
C56 C55 H51 120.0
C60 C55 H51 120.0
C55 C56 C57 120.7(4)
C55 C56 H52 119.7
C57 C56 H52 119.7
C56 C57 C58 120.0(4)
C56 C57 H53 120.0
C58 C57 H53 120.0
C57 C58 C59 119.7(4)
C57 C58 H54 120.2
C59 C58 H54 120.2
C60 C59 C58 120.8(4)
C60 C59 H55 119.6
C58 C59 H55 119.6
C59 C60 C55 118.7(3)
C59 C60 C61 121.2(3)
C55 C60 C61 120.1(3)
N5 C61 C62 108.3(3)
N5 C61 C60 121.3(3)
C62 C61 C60 130.3(3)
C61 C62 C64 107.6(3)
C61 C62 C63 126.3(3)
C64 C62 C63 126.1(3)
C62 C63 H56 109.5
C62 C63 H57 109.5
H56 C63 H57 109.5
C62 C63 H58 109.5
H56 C63 H58 109.5
H57 C63 H58 109.5
C62 C64 C66 107.3(3)
C62 C64 C65 125.8(3)
C66 C64 C65 126.9(3)
C64 C65 H59 109.5
C64 C65 H60 109.5
H59 C65 H60 109.5
C64 C65 H61 109.5
H59 C65 H61 109.5
H60 C65 H61 109.5
N5 C66 C64 107.1(3)
N5 C66 C67 122.1(3)
C64 C66 C67 130.4(3)
C61 N5 C66 109.6(3)
C61 N5 H62 125.2
C66 N5 H62 125.2
O5 C67 C68 120.2(3)
O5 C67 C66 116.9(3)
C68 C67 C66 122.8(3)
C67 O5 B3 119.5(2)
C69 C68 C67 121.0(3)
C69 C68 H63 119.5
C67 C68 H63 119.5
O6 C69 C68 120.5(3)
O6 C69 C70 116.2(3)
C68 C69 C70 123.2(3)
C69 O6 B3 119.9(2)
N6 C70 C71 108.0(3)
N6 C70 C69 122.1(3)
C71 C70 C69 129.9(3)
C70 C71 C73 107.1(3)
C70 C71 C72 127.1(3)
C73 C71 C72 125.8(3)
C71 C72 H64 109.5
C71 C72 H65 109.5
H64 C72 H65 109.5
C71 C72 H66 109.5
H64 C72 H66 109.5
H65 C72 H66 109.5
C75 C73 C71 107.4(3)
C75 C73 C74 127.2(3)
C71 C73 C74 125.3(3)
C73 C74 H67 109.5
C73 C74 H68 109.5
H67 C74 H68 109.5
C73 C74 H69 109.5
H67 C74 H69 109.5
H68 C74 H69 109.5
N6 C75 C73 108.2(3)
N6 C75 C76 121.4(3)
C73 C75 C76 130.3(3)
C75 N6 C70 109.2(2)
C75 N6 H70 125.4
C70 N6 H70 125.4
C81 C76 C77 118.1(3)
C81 C76 C75 120.2(3)
C77 C76 C75 121.6(3)
C78 C77 C76 121.3(3)
C78 C77 H71 119.4
C76 C77 H71 119.4
C77 C78 C79 119.4(4)
C77 C78 H72 120.3
C79 C78 H72 120.3
C80 C79 C78 119.8(3)
C80 C79 H73 120.1
C78 C79 H73 120.1
C79 C80 C81 120.5(4)
C79 C80 H74 119.7
C81 C80 H74 119.7
C76 C81 C80 120.9(4)
C76 C81 H75 119.5
C80 C81 H75 119.5
F6 B3 F5 111.2(3)
F6 B3 O6 108.8(3)
F5 B3 O6 109.0(3)
F6 B3 O5 108.4(3)
F5 B3 O5 108.1(3)
O6 B3 O5 111.4(2)
C83 C82 C87 120.4(4)
C83 C82 H76 119.8
C87 C82 H76 119.8
C84 C83 C82 121.3(4)
C84 C83 H77 119.3
C82 C83 H77 119.3
C83 C84 C85 119.6(4)
C83 C84 H78 120.2
C85 C84 H78 120.2
C86 C85 C84 119.5(4)
C86 C85 H79 120.2
C84 C85 H79 120.2
C85 C86 C87 122.1(4)
C85 C86 H80 119.0
C87 C86 H80 119.0
C86 C87 C82 117.1(4)
C86 C87 C88 120.8(3)
C82 C87 C88 122.2(4)
N7 C88 C89 107.5(4)
N7 C88 C87 121.3(3)
C89 C88 C87 131.2(4)
C88 C89 C91 107.9(3)
C88 C89 C90 127.6(4)
C91 C89 C90 124.2(4)
C89 C90 H81 109.5
C89 C90 H82 109.5
H81 C90 H82 109.5
C89 C90 H83 109.5
H81 C90 H83 109.5
H82 C90 H83 109.5
C89 C91 C93 107.3(3)
C89 C91 C92 125.7(4)
C93 C91 C92 127.1(4)
C91 C92 H84 109.5
C91 C92 H85 109.5
H84 C92 H85 109.5
C91 C92 H86 109.5
H84 C92 H86 109.5
H85 C92 H86 109.5
N7 C93 C91 106.8(4)
N7 C93 C94 122.1(3)
C91 C93 C94 131.1(4)
C93 N7 C88 110.5(3)
C93 N7 H87 124.7
C88 N7 H87 124.7
O7 C94 C95 120.0(4)
O7 C94 C93 116.8(3)
C95 C94 C93 123.1(3)
C94 O7 B4 117.7(3)
C94 C95 C96 121.0(3)
C94 C95 H88 119.5
C96 C95 H88 119.5
O8 C96 C95 119.6(3)
O8 C96 C97 116.4(3)
C95 C96 C97 123.8(3)
C96 O8 B4 118.5(4)
N8 C97 C98 107.0(3)
N8 C97 C96 121.2(3)
C98 C97 C96 131.4(3)
C97 C98 C100 108.1(3)
C97 C98 C99 126.8(4)
C100 C98 C99 125.0(4)
C98 C99 H89 109.5
C98 C99 H90 109.5
H89 C99 H90 109.5
C98 C99 H91 109.5
H89 C99 H91 109.5
H90 C99 H91 109.5
C98 C100 C102 107.2(3)
C98 C100 C101 125.1(3)
C102 C100 C101 127.6(3)
C100 C101 H92 109.5
C100 C101 H93 109.5
H92 C101 H93 109.5
C100 C101 H94 109.5
H92 C101 H94 109.5
H93 C101 H94 109.5
N8 C102 C100 107.9(3)
N8 C102 C103 120.6(3)
C100 C102 C103 131.5(3)
C102 N8 C97 109.7(3)
C102 N8 H95 125.2
C97 N8 H95 125.2
C104 C103 C108 118.2(3)
C104 C103 C102 121.3(3)
C108 C103 C102 120.5(3)
C105 C104 C103 120.9(3)
C105 C104 H96 119.6
C103 C104 H96 119.6
C106 C105 C104 120.5(3)
C106 C105 H97 119.8
C104 C105 H97 119.8
C105 C106 C107 120.0(3)
C105 C106 H98 120.0
C107 C106 H98 120.0
C106 C107 C108 120.1(3)
C106 C107 H99 119.9
C108 C107 H99 119.9
C107 C108 C103 120.4(3)
C107 C108 H100 119.8
C103 C108 H100 119.8
F7 B4 F8 113.6(4)
F7 B4 O8 109.4(5)
F8 B4 O8 108.7(4)
F7 B4 O7 108.7(4)
F8 B4 O7 106.6(5)
O8 B4 O7 109.8(3)
C112 N9 C109 111.2(2)
C112 N9 C118 106.6(2)
C109 N9 C118 111.0(2)
C112 N9 C115 111.6(2)
C109 N9 C115 106.4(2)
C118 N9 C115 110.0(2)
C110 C109 N9 114.6(2)
C110 C109 H101 108.6
N9 C109 H101 108.6
C110 C109 H102 108.6
N9 C109 H102 108.6
H101 C109 H102 107.6
C109 C110 C111 110.3(3)
C109 C110 H103 109.6
C111 C110 H103 109.6
C109 C110 H104 109.6
C111 C110 H104 109.6
H103 C110 H104 108.1
C110 C111 H105 109.5
C110 C111 H106 109.5
H105 C111 H106 109.5
C110 C111 H107 109.5
H105 C111 H107 109.5
H106 C111 H107 109.5
C113 C112 N9 116.7(2)
C113 C112 H108 108.1
N9 C112 H108 108.1
C113 C112 H109 108.1
N9 C112 H109 108.1
H108 C112 H109 107.3
C114 C113 C112 110.0(3)
C114 C113 H110 109.7
C112 C113 H110 109.7
C114 C113 H111 109.7
C112 C113 H111 109.7
H110 C113 H111 108.2
C113 C114 H112 109.5
C113 C114 H113 109.5
H112 C114 H113 109.5
C113 C114 H114 109.5
H112 C114 H114 109.5
H113 C114 H114 109.5
C116 C115 N9 118.2(3)
C116 C115 H115 107.8
N9 C115 H115 107.8
C116 C115 H116 107.8
N9 C115 H116 107.8
H115 C115 H116 107.1
C117 C116 C115 116.8(3)
C117 C116 H117 108.1
C115 C116 H117 108.1
C117 C116 H118 108.1
C115 C116 H118 108.1
H117 C116 H118 107.3
C116 C117 H119 109.5
C116 C117 H120 109.5
H119 C117 H120 109.5
C116 C117 H121 109.5
H119 C117 H121 109.5
H120 C117 H121 109.5
C119 C118 N9 116.5(3)
C119 C118 H122 108.2
N9 C118 H122 108.2
C119 C118 H123 108.2
N9 C118 H123 108.2
H122 C118 H123 107.3
C118 C119 C120 110.7(3)
C118 C119 H124 109.5
C120 C119 H124 109.5
C118 C119 H125 109.5
C120 C119 H125 109.5
H124 C119 H125 108.1
C119 C120 H126 109.5
C119 C120 H127 109.5
H126 C120 H127 109.5
C119 C120 H128 109.5
H126 C120 H128 109.5
H127 C120 H128 109.5
C124 N10 C130 107.2(2)
C124 N10 C127 110.9(2)
C130 N10 C127 110.2(2)
C124 N10 C121 112.2(2)
C130 N10 C121 111.1(2)
C127 N10 C121 105.3(2)
C122 C121 N10 115.3(3)
C122 C121 H129 108.4
N10 C121 H129 108.4
C122 C121 H130 108.4
N10 C121 H130 108.4
H129 C121 H130 107.5
C121 C122 C123 107.6(3)
C121 C122 H131 110.2
C123 C122 H131 110.2
C121 C122 H132 110.2
C123 C122 H132 110.2
H131 C122 H132 108.5
C122 C123 H133 109.5
C122 C123 H134 109.5
H133 C123 H134 109.5
C122 C123 H135 109.5
H133 C123 H135 109.5
H134 C123 H135 109.5
C125 C124 N10 116.7(3)
C125 C124 H136 108.1
N10 C124 H136 108.1
C125 C124 H137 108.1
N10 C124 H137 108.1
H136 C124 H137 107.3
C124 C125 C126 109.0(3)
C124 C125 H138 109.9
C126 C125 H138 109.9
C124 C125 H139 109.9
C126 C125 H139 109.9
H138 C125 H139 108.3
C125 C126 H140 109.5
C125 C126 H141 109.5
H140 C126 H141 109.5
C125 C126 H142 109.5
H140 C126 H142 109.5
H141 C126 H142 109.5
C128 C127 N10 115.2(3)
C128 C127 H143 108.5
N10 C127 H143 108.5
C128 C127 H144 108.5
N10 C127 H144 108.5
H143 C127 H144 107.5
C127 C128 C129 109.2(3)
C127 C128 H145 109.8
C129 C128 H145 109.8
C127 C128 H146 109.8
C129 C128 H146 109.8
H145 C128 H146 108.3
C128 C129 H147 109.5
C128 C129 H148 109.5
H147 C129 H148 109.5
C128 C129 H149 109.5
H147 C129 H149 109.5
H148 C129 H149 109.5
C131 C130 N10 117.0(3)
C131 C130 H150 108.1
N10 C130 H150 108.1
C131 C130 H151 108.1
N10 C130 H151 108.1
H150 C130 H151 107.3
C130 C131 C132 110.7(3)
C130 C131 H152 109.5
C132 C131 H152 109.5
C130 C131 H153 109.5
C132 C131 H153 109.5
H152 C131 H153 108.1
C131 C132 H154 109.5
C131 C132 H155 109.5
H154 C132 H155 109.5
C131 C132 H156 109.5
H154 C132 H156 109.5
H155 C132 H156 109.5
C133 N11 C139 106.5(3)
C133 N11 C136 112.1(3)
C139 N11 C136 111.1(2)
C133 N11 C142 111.5(3)
C139 N11 C142 109.9(3)
C136 N11 C142 105.8(3)
N11 C133 C134 113.2(4)
N11 C133 H157 108.9
C134 C133 H157 108.9
N11 C133 H158 108.9
C134 C133 H158 108.9
H157 C133 H158 107.8
C135 C134 C133 112.9(4)
C135 C134 H159 109.0
C133 C134 H159 109.0
C135 C134 H160 109.0
C133 C134 H160 109.0
H159 C134 H160 107.8
C134 C135 H161 109.5
C134 C135 H162 109.5
H161 C135 H162 109.5
C134 C135 H163 109.5
H161 C135 H163 109.5
H162 C135 H163 109.5
C137 C136 N11 116.0(3)
C137 C136 H164 108.3
N11 C136 H164 108.3
C137 C136 H165 108.3
N11 C136 H165 108.3
H164 C136 H165 107.4
C138 C137 C136 109.6(4)
C138 C137 H166 109.7
C136 C137 H166 109.7
C138 C137 H167 109.7
C136 C137 H167 109.7
H166 C137 H167 108.2
C137 C138 H168 109.5
C137 C138 H169 109.5
H168 C138 H169 109.5
C137 C138 H170 109.5
H168 C138 H170 109.5
H169 C138 H170 109.5
C140 C139 N11 116.0(3)
C140 C139 H171 108.3
N11 C139 H171 108.3
C140 C139 H172 108.3
N11 C139 H172 108.3
H171 C139 H172 107.4
C141 C140 C139 108.9(4)
C141 C140 H173 109.9
C139 C140 H173 109.9
C141 C140 H174 109.9
C139 C140 H174 109.9
H173 C140 H174 108.3
C140 C141 H175 109.5
C140 C141 H176 109.5
H175 C141 H176 109.5
C140 C141 H177 109.5
H175 C141 H177 109.5
H176 C141 H177 109.5
C143 C142 N11 115.6(3)
C143 C142 H178 108.4
N11 C142 H178 108.4
C143 C142 H179 108.4
N11 C142 H179 108.4
H178 C142 H179 107.4
C142 C143 C144 108.8(4)
C142 C143 H180 109.9
C144 C143 H180 109.9
C142 C143 H181 109.9
C144 C143 H181 109.9
H180 C143 H181 108.3
C143 C144 H182 109.5
C143 C144 H183 109.5
H182 C144 H183 109.5
C143 C144 H184 109.5
H182 C144 H184 109.5
H183 C144 H184 109.5
C148 N12 C145 111.7(3)
C148 N12 C154 106.0(2)
C145 N12 C154 110.8(2)
C148 N12 C151 111.2(2)
C145 N12 C151 105.7(2)
C154 N12 C151 111.5(3)
C146 C145 N12 116.8(3)
C146 C145 H185 108.1
N12 C145 H185 108.1
C146 C145 H186 108.1
N12 C145 H186 108.1
H185 C145 H186 107.3
C145 C146 C147 109.4(3)
C145 C146 H187 109.8
C147 C146 H187 109.8
C145 C146 H188 109.8
C147 C146 H188 109.8
H187 C146 H188 108.3
C146 C147 H189 109.5
C146 C147 H190 109.5
H189 C147 H190 109.5
C146 C147 H191 109.5
H189 C147 H191 109.5
H190 C147 H191 109.5
N12 C148 C149 116.4(3)
N12 C148 H192 108.2
C149 C148 H192 108.2
N12 C148 H193 108.2
C149 C148 H193 108.2
H192 C148 H193 107.4
C148 C149 C150 109.4(3)
C148 C149 H194 109.8
C150 C149 H194 109.8
C148 C149 H195 109.8
C150 C149 H195 109.8
H194 C149 H195 108.2
C149 C150 H196 109.5
C149 C150 H197 109.5
H196 C150 H197 109.5
C149 C150 H198 109.5
H196 C150 H198 109.5
H197 C150 H198 109.5
C152 C151 N12 115.4(3)
C152 C151 H199 108.4
N12 C151 H199 108.4
C152 C151 H200 108.4
N12 C151 H200 108.4
H199 C151 H200 107.5
C151 C152 C153 109.7(3)
C151 C152 H201 109.7
C153 C152 H201 109.7
C151 C152 H202 109.7
C153 C152 H202 109.7
H201 C152 H202 108.2
C152 C153 H203 109.5
C152 C153 H204 109.5
H203 C153 H204 109.5
C152 C153 H205 109.5
H203 C153 H205 109.5
H204 C153 H205 109.5
C155 C154 N12 116.6(3)
C155 C154 H206 108.1
N12 C154 H206 108.1
C155 C154 H207 108.1
N12 C154 H207 108.1
H206 C154 H207 107.3
C156 C155 C154 109.1(3)
C156 C155 H208 109.9
C154 C155 H208 109.9
C156 C155 H209 109.9
C154 C155 H209 109.9
H208 C155 H209 108.3
C155 C156 H210 109.5
C155 C156 H211 109.5
H210 C156 H211 109.5
C155 C156 H212 109.5
H210 C156 H212 109.5
H211 C156 H212 109.5
C158 C157 Cl3 104.5(3)
C157 C158 Cl4 107.1(3)
C160 C159 Cl5 93.3(7)
C159 C160 Cl6 93.6(7)

loop_
_geom_bond_atom_site_label_1
_geom_bond_atom_site_label_2
_geom_bond_distance
C1 C2 1.391(5)
C1 C6 1.393(6)
C1 H1 0.9500
C2 C3 1.375(7)
C2 H2 0.9500
C3 C4 1.379(8)
C3 H3 0.9500
C4 C5 1.367(6)
C4 H4 0.9500
C5 C6 1.397(6)
C5 H5 0.9500
C6 C7 1.467(5)
C7 N1 1.370(5)
C7 C8 1.387(5)
C8 C10 1.412(6)
C8 C9 1.495(6)
C9 H6 0.9800
C9 H7 0.9800
C9 H8 0.9800
C10 C12 1.412(6)
C10 C11 1.476(5)
C11 H9 0.9800
C11 H10 0.9800
C11 H11 0.9800
C12 N1 1.381(4)
C12 C13 1.426(5)
N1 H12 0.8800
C13 O1 1.328(4)
C13 C14 1.378(5)
O1 B1 1.477(6)
C14 C15 1.372(5)
C14 H13 0.9500
C15 O2 1.311(4)
C15 C16 1.435(5)
O2 B1 1.484(5)
C16 N2 1.378(4)
C16 C17 1.391(5)
C17 C19 1.402(6)
C17 C18 1.510(5)
C18 H14 0.9800
C18 H15 0.9800
C18 H16 0.9800
C19 C21 1.391(5)
C19 C20 1.498(6)
C20 H17 0.9800
C20 H18 0.9800
C20 H19 0.9800
N2 C21 1.363(5)
N2 H20 0.8800
C21 C22 1.471(5)
C22 C23 1.386(5)
C22 C27 1.394(6)
C23 C24 1.381(5)
C23 H21 0.9500
C24 C25 1.379(6)
C24 H22 0.9500
C25 C26 1.384(6)
C25 H23 0.9500
C26 C27 1.377(6)
C26 H24 0.9500
C27 H25 0.9500
B1 F2 1.360(5)
B1 F1 1.390(5)
C28 C33 1.375(5)
C28 C29 1.389(6)
C28 H26 0.9500
C29 C30 1.371(7)
C29 H27 0.9500
C30 C31 1.375(6)
C30 H28 0.9500
C31 C32 1.398(5)
C31 H29 0.9500
C32 C33 1.390(5)
C32 C34 1.475(5)
C33 H30 0.9500
C34 N3 1.350(4)
C34 C35 1.401(5)
N3 C39 1.375(4)
N3 H31 0.8800
C35 C37 1.416(5)
C35 C36 1.488(5)
C36 H32 0.9800
C36 H33 0.9800
C36 H34 0.9800
C37 C39 1.391(5)
C37 C38 1.508(5)
C38 H35 0.9800
C38 H36 0.9800
C38 H37 0.9800
C39 C40 1.433(5)
C40 O3 1.321(4)
C40 C41 1.377(5)
O3 B2 1.481(5)
C41 C42 1.391(5)
C41 H38 0.9500
O4 C42 1.321(4)
O4 B2 1.483(5)
C42 C43 1.429(5)
C43 N4 1.372(4)
C43 C44 1.399(5)
C44 C46 1.400(5)
C44 C45 1.500(5)
C45 H39 0.9800
C45 H40 0.9800
C45 H41 0.9800
C46 C48 1.406(5)
C46 C47 1.487(5)
C47 H42 0.9800
C47 H43 0.9800
C47 H44 0.9800
C48 N4 1.371(4)
C48 C49 1.451(5)
N4 H45 0.8800
C49 C54 1.395(5)
C49 C50 1.410(5)
C50 C51 1.383(5)
C50 H46 0.9500
C51 C52 1.385(5)
C51 H47 0.9500
C52 C53 1.394(5)
C52 H48 0.9500
C53 C54 1.370(5)
C53 H49 0.9500
C54 H50 0.9500
B2 F3 1.372(4)
B2 F4 1.386(4)
C55 C56 1.380(6)
C55 C60 1.402(5)
C55 H51 0.9500
C56 C57 1.380(8)
C56 H52 0.9500
C57 C58 1.380(7)
C57 H53 0.9500
C58 C59 1.393(5)
C58 H54 0.9500
C59 C60 1.388(5)
C59 H55 0.9500
C60 C61 1.476(5)
C61 N5 1.358(4)
C61 C62 1.390(5)
C62 C64 1.400(4)
C62 C63 1.496(5)
C63 H56 0.9800
C63 H57 0.9800
C63 H58 0.9800
C64 C66 1.403(4)
C64 C65 1.493(5)
C65 H59 0.9800
C65 H60 0.9800
C65 H61 0.9800
C66 N5 1.382(4)
C66 C67 1.423(4)
N5 H62 0.8800
C67 O5 1.312(4)
C67 C68 1.389(4)
O5 B3 1.487(4)
C68 C69 1.376(4)
C68 H63 0.9500
C69 O6 1.313(4)
C69 C70 1.440(4)
O6 B3 1.477(4)
C70 N6 1.379(4)
C70 C71 1.393(4)
C71 C73 1.403(5)
C71 C72 1.499(4)
C72 H64 0.9800
C72 H65 0.9800
C72 H66 0.9800
C73 C75 1.396(4)
C73 C74 1.494(5)
C74 H67 0.9800
C74 H68 0.9800
C74 H69 0.9800
C75 N6 1.358(4)
C75 C76 1.473(4)
N6 H70 0.8800
C76 C81 1.381(5)
C76 C77 1.396(5)
C77 C78 1.380(5)
C77 H71 0.9500
C78 C79 1.396(6)
C78 H72 0.9500
C79 C80 1.366(6)
C79 H73 0.9500
C80 C81 1.386(5)
C80 H74 0.9500
C81 H75 0.9500
B3 F6 1.365(4)
B3 F5 1.385(4)
C82 C83 1.374(6)
C82 C87 1.420(6)
C82 H76 0.9500
C83 C84 1.367(6)
C83 H77 0.9500
C84 C85 1.394(6)
C84 H78 0.9500
C85 C86 1.377(6)
C85 H79 0.9500
C86 C87 1.391(5)
C86 H80 0.9500
C87 C88 1.467(6)
C88 N7 1.378(5)
C88 C89 1.395(5)
C89 C91 1.405(6)
C89 C90 1.482(6)
C90 H81 0.9800
C90 H82 0.9800
C90 H83 0.9800
C91 C93 1.423(5)
C91 C92 1.489(6)
C92 H84 0.9800
C92 H85 0.9800
C92 H86 0.9800
C93 N7 1.367(5)
C93 C94 1.433(6)
N7 H87 0.8800
C94 O7 1.314(4)
C94 C95 1.367(5)
O7 B4 1.490(6)
C95 C96 1.391(5)
C95 H88 0.9500
C96 O8 1.313(4)
C96 C97 1.427(5)
O8 B4 1.481(6)
C97 N8 1.390(4)
C97 C98 1.393(5)
C98 C100 1.400(5)
C98 C99 1.498(5)
C99 H89 0.9800
C99 H90 0.9800
C99 H91 0.9800
C100 C102 1.404(5)
C100 C101 1.491(5)
C101 H92 0.9800
C101 H93 0.9800
C101 H94 0.9800
C102 N8 1.360(4)
C102 C103 1.468(4)
N8 H95 0.8800
C103 C104 1.393(5)
C103 C108 1.409(4)
C104 C105 1.382(5)
C104 H96 0.9500
C105 C106 1.375(5)
C105 H97 0.9500
C106 C107 1.384(5)
C106 H98 0.9500
C107 C108 1.388(5)
C107 H99 0.9500
C108 H100 0.9500
B4 F7 1.340(7)
B4 F8 1.391(7)
N9 C112 1.510(4)
N9 C109 1.516(4)
N9 C118 1.526(4)
N9 C115 1.527(4)
C109 C110 1.509(4)
C109 H101 0.9900
C109 H102 0.9900
C110 C111 1.518(5)
C110 H103 0.9900
C110 H104 0.9900
C111 H105 0.9800
C111 H106 0.9800
C111 H107 0.9800
C112 C113 1.509(4)
C112 H108 0.9900
C112 H109 0.9900
C113 C114 1.500(5)
C113 H110 0.9900
C113 H111 0.9900
C114 H112 0.9800
C114 H113 0.9800
C114 H114 0.9800
C115 C116 1.523(5)
C115 H115 0.9900
C115 H116 0.9900
C116 C117 1.493(6)
C116 H117 0.9900
C116 H118 0.9900
C117 H119 0.9800
C117 H120 0.9800
C117 H121 0.9800
C118 C119 1.497(5)
C118 H122 0.9900
C118 H123 0.9900
C119 C120 1.506(5)
C119 H124 0.9900
C119 H125 0.9900
C120 H126 0.9800
C120 H127 0.9800
C120 H128 0.9800
N10 C124 1.514(4)
N10 C130 1.516(4)
N10 C127 1.518(4)
N10 C121 1.521(4)
C121 C122 1.517(4)
C121 H129 0.9900
C121 H130 0.9900
C122 C123 1.540(5)
C122 H131 0.9900
C122 H132 0.9900
C123 H133 0.9800
C123 H134 0.9800
C123 H135 0.9800
C124 C125 1.508(5)
C124 H136 0.9900
C124 H137 0.9900
C125 C126 1.518(5)
C125 H138 0.9900
C125 H139 0.9900
C126 H140 0.9800
C126 H141 0.9800
C126 H142 0.9800
C127 C128 1.509(5)
C127 H143 0.9900
C127 H144 0.9900
C128 C129 1.517(5)
C128 H145 0.9900
C128 H146 0.9900
C129 H147 0.9800
C129 H148 0.9800
C129 H149 0.9800
C130 C131 1.498(5)
C130 H150 0.9900
C130 H151 0.9900
C131 C132 1.510(5)
C131 H152 0.9900
C131 H153 0.9900
C132 H154 0.9800
C132 H155 0.9800
C132 H156 0.9800
N11 C133 1.494(5)
N11 C139 1.516(4)
N11 C136 1.523(4)
N11 C142 1.534(5)
C133 C134 1.534(5)
C133 H157 0.9900
C133 H158 0.9900
C134 C135 1.379(7)
C134 H159 0.9900
C134 H160 0.9900
C135 H161 0.9800
C135 H162 0.9800
C135 H163 0.9800
C136 C137 1.518(6)
C136 H164 0.9900
C136 H165 0.9900
C137 C138 1.515(6)
C137 H166 0.9900
C137 H167 0.9900
C138 H168 0.9800
C138 H169 0.9800
C138 H170 0.9800
C139 C140 1.501(5)
C139 H171 0.9900
C139 H172 0.9900
C140 C141 1.497(7)
C140 H173 0.9900
C140 H174 0.9900
C141 H175 0.9800
C141 H176 0.9800
C141 H177 0.9800
C142 C143 1.516(5)
C142 H178 0.9900
C142 H179 0.9900
C143 C144 1.517(8)
C143 H180 0.9900
C143 H181 0.9900
C144 H182 0.9800
C144 H183 0.9800
C144 H184 0.9800
N12 C148 1.515(4)
N12 C145 1.516(4)
N12 C154 1.518(4)
N12 C151 1.527(4)
C145 C146 1.501(5)
C145 H185 0.9900
C145 H186 0.9900
C146 C147 1.524(5)
C146 H187 0.9900
C146 H188 0.9900
C147 H189 0.9800
C147 H190 0.9800
C147 H191 0.9800
C148 C149 1.516(4)
C148 H192 0.9900
C148 H193 0.9900
C149 C150 1.522(5)
C149 H194 0.9900
C149 H195 0.9900
C150 H196 0.9800
C150 H197 0.9800
C150 H198 0.9800
C151 C152 1.510(5)
C151 H199 0.9900
C151 H200 0.9900
C152 C153 1.520(5)
C152 H201 0.9900
C152 H202 0.9900
C153 H203 0.9800
C153 H204 0.9800
C153 H205 0.9800
C154 C155 1.517(5)
C154 H206 0.9900
C154 H207 0.9900
C155 C156 1.512(5)
C155 H208 0.9900
C155 H209 0.9900
C156 H210 0.9800
C156 H211 0.9800
C156 H212 0.9800
Cl3 C157 1.757(4)
C157 C158 1.582(7)
C158 Cl4 1.824(5)
Cl5 C159 2.045(11)
C159 C160 1.273(12)
C160 Cl6 1.978(12)

loop_
_geom_torsion_atom_site_label_1
_geom_torsion_atom_site_label_2
_geom_torsion_atom_site_label_3
_geom_torsion_atom_site_label_4
_geom_torsion
C6 C1 C2 C3 -0.3(6)
C1 C2 C3 C4 -0.3(7)
C2 C3 C4 C5 1.6(7)
C3 C4 C5 C6 -2.2(7)
C2 C1 C6 C5 -0.2(5)
C2 C1 C6 C7 -177.7(3)
C4 C5 C6 C1 1.5(5)
C4 C5 C6 C7 178.9(4)
C1 C6 C7 N1 23.2(5)
C5 C6 C7 N1 -154.1(3)
C1 C6 C7 C8 -156.5(4)
C5 C6 C7 C8 26.2(6)
N1 C7 C8 C10 0.3(4)
C6 C7 C8 C10 -180.0(3)
N1 C7 C8 C9 179.7(4)
C6 C7 C8 C9 -0.5(7)
C7 C8 C10 C12 0.3(4)
C9 C8 C10 C12 -179.2(4)
C7 C8 C10 C11 178.8(4)
C9 C8 C10 C11 -0.7(6)
C8 C10 C12 N1 -0.8(4)
C11 C10 C12 N1 -179.2(4)
C8 C10 C12 C13 174.2(4)
C11 C10 C12 C13 -4.2(7)
C8 C7 N1 C12 -0.8(4)
C6 C7 N1 C12 179.4(3)
C10 C12 N1 C7 1.0(4)
C13 C12 N1 C7 -174.5(3)
N1 C12 C13 O1 169.5(3)
C10 C12 C13 O1 -4.9(6)
N1 C12 C13 C14 -3.8(5)
C10 C12 C13 C14 -178.2(4)
C14 C13 O1 B1 -13.7(5)
C12 C13 O1 B1 172.7(3)
O1 C13 C14 C15 -6.3(5)
C12 C13 C14 C15 166.7(3)
C13 C14 C15 O2 8.8(5)
C13 C14 C15 C16 -165.9(3)
C14 C15 O2 B1 9.0(5)
C16 C15 O2 B1 -175.9(3)
O2 C15 C16 N2 -168.0(3)
C14 C15 C16 N2 6.9(5)
O2 C15 C16 C17 4.9(5)
C14 C15 C16 C17 179.7(4)
N2 C16 C17 C19 1.0(4)
C15 C16 C17 C19 -172.6(3)
N2 C16 C17 C18 -177.9(3)
C15 C16 C17 C18 8.5(6)
C16 C17 C19 C21 -0.4(4)
C18 C17 C19 C21 178.4(3)
C16 C17 C19 C20 -177.8(3)
C18 C17 C19 C20 1.1(6)
C17 C16 N2 C21 -1.1(4)
C15 C16 N2 C21 173.1(3)
C16 N2 C21 C19 0.9(4)
C16 N2 C21 C22 -177.5(3)
C17 C19 C21 N2 -0.3(4)
C20 C19 C21 N2 177.0(3)
C17 C19 C21 C22 177.9(3)
C20 C19 C21 C22 -4.8(6)
N2 C21 C22 C23 -21.7(5)
C19 C21 C22 C23 160.4(4)
N2 C21 C22 C27 157.4(3)
C19 C21 C22 C27 -20.5(6)
C27 C22 C23 C24 1.4(5)
C21 C22 C23 C24 -179.4(3)
C22 C23 C24 C25 -0.6(6)
C23 C24 C25 C26 -0.3(6)
C24 C25 C26 C27 0.2(6)
C25 C26 C27 C22 0.7(6)
C23 C22 C27 C26 -1.5(5)
C21 C22 C27 C26 179.3(3)
C13 O1 B1 F2 147.6(3)
C13 O1 B1 F1 -91.7(4)
C13 O1 B1 O2 28.7(5)
C15 O2 B1 F2 -144.9(3)
C15 O2 B1 F1 94.3(4)
C15 O2 B1 O1 -26.6(5)
C33 C28 C29 C30 1.2(6)
C28 C29 C30 C31 -2.0(6)
C29 C30 C31 C32 1.4(6)
C30 C31 C32 C33 0.2(5)
C30 C31 C32 C34 -179.4(3)
C29 C28 C33 C32 0.4(5)
C31 C32 C33 C28 -1.0(5)
C34 C32 C33 C28 178.6(3)
C33 C32 C34 N3 33.8(4)
C31 C32 C34 N3 -146.7(3)
C33 C32 C34 C35 -142.9(3)
C31 C32 C34 C35 36.7(5)
C35 C34 N3 C39 0.7(3)
C32 C34 N3 C39 -176.7(3)
N3 C34 C35 C37 -1.1(3)
C32 C34 C35 C37 175.9(3)
N3 C34 C35 C36 -179.9(3)
C32 C34 C35 C36 -2.9(5)
C34 C35 C37 C39 1.1(3)
C36 C35 C37 C39 179.9(3)
C34 C35 C37 C38 178.9(3)
C36 C35 C37 C38 -2.3(5)
C34 N3 C39 C37 0.1(3)
C34 N3 C39 C40 -172.8(3)
C35 C37 C39 N3 -0.8(3)
C38 C37 C39 N3 -178.4(3)
C35 C37 C39 C40 171.3(3)
C38 C37 C39 C40 -6.4(6)
N3 C39 C40 O3 -168.9(3)
C37 C39 C40 O3 20.1(5)
N3 C39 C40 C41 11.8(5)
C37 C39 C40 C41 -159.3(3)
C41 C40 O3 B2 15.1(4)
C39 C40 O3 B2 -164.3(3)
O3 C40 C41 C42 2.4(5)
C39 C40 C41 C42 -178.3(3)
B2 O4 C42 C41 -18.6(4)
B2 O4 C42 C43 162.0(3)
C40 C41 C42 O4 -0.5(5)
C40 C41 C42 C43 178.9(3)
O4 C42 C43 N4 170.4(3)
C41 C42 C43 N4 -9.1(5)
O4 C42 C43 C44 -14.5(5)
C41 C42 C43 C44 166.1(3)
N4 C43 C44 C46 -1.5(4)
C42 C43 C44 C46 -177.2(3)
N4 C43 C44 C45 174.8(3)
C42 C43 C44 C45 -0.9(6)
C43 C44 C46 C48 0.9(4)
C45 C44 C46 C48 -175.5(3)
C43 C44 C46 C47 -175.9(3)
C45 C44 C46 C47 7.8(6)
C44 C46 C48 N4 0.1(4)
C47 C46 C48 N4 176.8(3)
C44 C46 C48 C49 -179.0(3)
C47 C46 C48 C49 -2.3(6)
C46 C48 N4 C43 -1.1(3)
C49 C48 N4 C43 178.1(3)
C44 C43 N4 C48 1.6(3)
C42 C43 N4 C48 177.7(3)
N4 C48 C49 C54 157.1(3)
C46 C48 C49 C54 -24.0(5)
N4 C48 C49 C50 -22.7(5)
C46 C48 C49 C50 156.2(3)
C54 C49 C50 C51 -0.7(5)
C48 C49 C50 C51 179.1(3)
C49 C50 C51 C52 0.8(5)
C50 C51 C52 C53 0.1(5)
C51 C52 C53 C54 -1.2(5)
C52 C53 C54 C49 1.3(5)
C50 C49 C54 C53 -0.3(5)
C48 C49 C54 C53 179.8(3)
C40 O3 B2 F3 -151.1(3)
C40 O3 B2 F4 87.5(3)
C40 O3 B2 O4 -31.7(4)
C42 O4 B2 F3 153.2(3)
C42 O4 B2 F4 -86.2(3)
C42 O4 B2 O3 33.4(4)
C60 C55 C56 C57 -1.1(6)
C55 C56 C57 C58 -0.4(6)
C56 C57 C58 C59 0.0(6)
C57 C58 C59 C60 1.8(5)
C58 C59 C60 C55 -3.3(5)
C58 C59 C60 C61 177.3(3)
C56 C55 C60 C59 2.9(5)
C56 C55 C60 C61 -177.7(3)
C59 C60 C61 N5 38.0(4)
C55 C60 C61 N5 -141.4(3)
C59 C60 C61 C62 -138.2(4)
C55 C60 C61 C62 42.3(5)
N5 C61 C62 C64 -1.2(4)
C60 C61 C62 C64 175.5(3)
N5 C61 C62 C63 -179.9(3)
C60 C61 C62 C63 -3.2(6)
C61 C62 C64 C66 1.4(3)
C63 C62 C64 C66 -179.9(3)
C61 C62 C64 C65 -179.6(3)
C63 C62 C64 C65 -0.9(5)
C62 C64 C66 N5 -1.1(3)
C65 C64 C66 N5 179.9(3)
C62 C64 C66 C67 172.3(3)
C65 C64 C66 C67 -6.7(5)
C62 C61 N5 C66 0.5(3)
C60 C61 N5 C66 -176.5(3)
C64 C66 N5 C61 0.4(3)
C67 C66 N5 C61 -173.7(3)
N5 C66 C67 O5 -171.6(3)
C64 C66 C67 O5 15.9(5)
N5 C66 C67 C68 7.9(5)
C64 C66 C67 C68 -164.7(3)
C68 C67 O5 B3 14.9(4)
C66 C67 O5 B3 -165.7(3)
O5 C67 C68 C69 3.5(5)
C66 C67 C68 C69 -175.9(3)
C67 C68 C69 O6 -4.2(5)
C67 C68 C69 C70 175.6(3)
C68 C69 O6 B3 -13.7(4)
C70 C69 O6 B3 166.5(3)
O6 C69 C70 N6 171.6(3)
C68 C69 C70 N6 -8.2(5)
O6 C69 C70 C71 -6.8(5)
C68 C69 C70 C71 173.4(3)
N6 C70 C71 C73 -0.6(3)
C69 C70 C71 C73 178.0(3)
N6 C70 C71 C72 178.2(3)
C69 C70 C71 C72 -3.2(5)
C70 C71 C73 C75 0.5(3)
C72 C71 C73 C75 -178.3(3)
C70 C71 C73 C74 -176.4(3)
C72 C71 C73 C74 4.8(5)
C71 C73 C75 N6 -0.2(3)
C74 C73 C75 N6 176.6(3)
C71 C73 C75 C76 -178.1(3)
C74 C73 C75 C76 -1.3(5)
C73 C75 N6 C70 -0.2(3)
C76 C75 N6 C70 178.0(3)
C71 C70 N6 C75 0.5(3)
C69 C70 N6 C75 -178.2(3)
N6 C75 C76 C81 150.8(3)
C73 C75 C76 C81 -31.5(5)
N6 C75 C76 C77 -28.8(5)
C73 C75 C76 C77 148.8(3)
C81 C76 C77 C78 0.4(5)
C75 C76 C77 C78 -179.9(3)
C76 C77 C78 C79 -0.1(5)
C77 C78 C79 C80 -0.3(5)
C78 C79 C80 C81 0.6(6)
C77 C76 C81 C80 -0.1(5)
C75 C76 C81 C80 -179.8(3)
C79 C80 C81 C76 -0.4(6)
C69 O6 B3 F6 148.7(3)
C69 O6 B3 F5 -89.9(3)
C69 O6 B3 O5 29.3(4)
C67 O5 B3 F6 -149.6(3)
C67 O5 B3 F5 89.8(3)
C67 O5 B3 O6 -29.9(4)
C87 C82 C83 C84 0.4(5)
C82 C83 C84 C85 -1.3(5)
C83 C84 C85 C86 1.3(5)
C84 C85 C86 C87 -0.6(5)
C85 C86 C87 C82 -0.3(5)
C85 C86 C87 C88 179.7(3)
C83 C82 C87 C86 0.4(5)
C83 C82 C87 C88 -179.6(3)
C86 C87 C88 N7 -28.0(5)
C82 C87 C88 N7 151.9(3)
C86 C87 C88 C89 153.0(4)
C82 C87 C88 C89 -27.0(6)
N7 C88 C89 C91 -0.1(4)
C87 C88 C89 C91 179.0(3)
N7 C88 C89 C90 173.8(4)
C87 C88 C89 C90 -7.2(6)
C88 C89 C91 C93 0.2(4)
C90 C89 C91 C93 -173.9(3)
C88 C89 C91 C92 179.8(3)
C90 C89 C91 C92 5.7(6)
C89 C91 C93 N7 -0.2(4)
C92 C91 C93 N7 -179.8(3)
C89 C91 C93 C94 179.8(3)
C92 C91 C93 C94 0.2(6)
C91 C93 N7 C88 0.2(4)
C94 C93 N7 C88 -179.8(3)
C89 C88 N7 C93 -0.1(4)
C87 C88 N7 C93 -179.3(3)
N7 C93 C94 O7 -176.2(3)
C91 C93 C94 O7 3.8(6)
N7 C93 C94 C95 -0.9(5)
C91 C93 C94 C95 179.1(4)
C95 C94 O7 B4 18.9(5)
C93 C94 O7 B4 -165.5(4)
O7 C94 C95 C96 8.2(5)
C93 C94 C95 C96 -167.0(3)
C94 C95 C96 O8 -11.3(5)
C94 C95 C96 C97 163.6(3)
C95 C96 O8 B4 -13.3(5)
C97 C96 O8 B4 171.4(3)
O8 C96 C97 N8 169.9(3)
C95 C96 C97 N8 -5.1(5)
O8 C96 C97 C98 -2.2(5)
C95 C96 C97 C98 -177.3(3)
N8 C97 C98 C100 -1.6(4)
C96 C97 C98 C100 171.3(3)
N8 C97 C98 C99 175.2(3)
C96 C97 C98 C99 -11.8(6)
C97 C98 C100 C102 2.1(4)
C99 C98 C100 C102 -174.8(3)
C97 C98 C100 C101 -179.3(3)
C99 C98 C100 C101 3.7(5)
C98 C100 C102 N8 -1.8(3)
C101 C100 C102 N8 179.7(3)
C98 C100 C102 C103 177.8(3)
C101 C100 C102 C103 -0.7(6)
C100 C102 N8 C97 0.8(3)
C103 C102 N8 C97 -178.9(3)
C98 C97 N8 C102 0.5(3)
C96 C97 N8 C102 -173.3(3)
N8 C102 C103 C104 -153.2(3)
C100 C102 C103 C104 27.3(5)
N8 C102 C103 C108 26.9(4)
C100 C102 C103 C108 -152.6(3)
C108 C103 C104 C105 1.3(5)
C102 C103 C104 C105 -178.6(3)
C103 C104 C105 C106 -0.9(5)
C104 C105 C106 C107 0.3(5)
C105 C106 C107 C108 -0.2(5)
C106 C107 C108 C103 0.6(5)
C104 C103 C108 C107 -1.1(5)
C102 C103 C108 C107 178.7(3)
C96 O8 B4 F7 156.1(3)
C96 O8 B4 F8 -79.3(5)
C96 O8 B4 O7 36.9(5)
C94 O7 B4 F7 -159.4(4)
C94 O7 B4 F8 77.8(4)
C94 O7 B4 O8 -39.8(6)
C112 N9 C109 C110 58.8(3)
C118 N9 C109 C110 -59.7(3)
C115 N9 C109 C110 -179.4(3)
N9 C109 C110 C111 178.0(3)
C109 N9 C112 C113 55.9(3)
C118 N9 C112 C113 177.0(3)
C115 N9 C112 C113 -62.8(3)
N9 C112 C113 C114 177.5(3)
C112 N9 C115 C116 -58.8(4)
C109 N9 C115 C116 179.8(3)
C118 N9 C115 C116 59.4(4)
N9 C115 C116 C117 91.8(4)
C112 N9 C118 C119 -175.4(3)
C109 N9 C118 C119 -54.2(4)
C115 N9 C118 C119 63.3(4)
N9 C118 C119 C120 -176.2(3)
C124 N10 C121 C122 -61.3(3)
C130 N10 C121 C122 58.6(3)
C127 N10 C121 C122 177.9(3)
N10 C121 C122 C123 -172.9(3)
C130 N10 C124 C125 174.1(3)
C127 N10 C124 C125 53.8(4)
C121 N10 C124 C125 -63.7(4)
N10 C124 C125 C126 -172.3(3)
C124 N10 C127 C128 58.3(3)
C130 N10 C127 C128 -60.2(3)
C121 N10 C127 C128 179.9(3)
N10 C127 C128 C129 -174.1(3)
C124 N10 C130 C131 178.7(3)
C127 N10 C130 C131 -60.5(4)
C121 N10 C130 C131 55.8(4)
N10 C130 C131 C132 169.7(3)
C139 N11 C133 C134 -179.7(4)
C136 N11 C133 C134 58.6(5)
C142 N11 C133 C134 -59.9(5)
N11 C133 C134 C135 165.6(6)
C133 N11 C136 C137 51.1(4)
C139 N11 C136 C137 -68.0(4)
C142 N11 C136 C137 172.9(3)
N11 C136 C137 C138 175.7(3)
C133 N11 C139 C140 172.2(4)
C136 N11 C139 C140 -65.4(4)
C142 N11 C139 C140 51.3(4)
N11 C139 C140 C141 173.0(3)
C133 N11 C142 C143 -55.9(4)
C139 N11 C142 C143 61.9(4)
C136 N11 C142 C143 -178.0(3)
N11 C142 C143 C144 -175.6(5)
C148 N12 C145 C146 57.6(4)
C154 N12 C145 C146 -60.3(4)
C151 N12 C145 C146 178.7(3)
N12 C145 C146 C147 -178.8(3)
C145 N12 C148 C149 62.7(3)
C154 N12 C148 C149 -176.6(3)
C151 N12 C148 C149 -55.2(4)
N12 C148 C149 C150 -174.7(3)
C148 N12 C151 C152 -60.0(4)
C145 N12 C151 C152 178.6(3)
C154 N12 C151 C152 58.1(4)
N12 C151 C152 C153 175.5(3)
C148 N12 C154 C155 179.6(3)
C145 N12 C154 C155 -59.1(4)
C151 N12 C154 C155 58.4(4)
N12 C154 C155 C156 -178.5(3)
Cl3 C157 C158 Cl4 179.0(2)
Cl5 C159 C160 Cl6 179.3(3)
